data_4127424
loop_
_publ_author_name
'Weippert, Valentin'
'Haffner, Arthur'
'Stamatopoulos, Alexis'
'Johrendt, Dirk'

_publ_section_title
;
 Supertetrahedral Layers Based on GaAs or InAs.
;
_journal_issue 28
_journal_name_full 'Journal of the American Chemical Society'
_journal_page_first 11245
_journal_page_last 11252
_journal_paper_doi 10.1021/jacs.9b04712
_journal_volume 141
_journal_year 2019
_chemical_formula_sum 'As32 In22 Sr15'
_chemical_formula_weight 6237.78
_space_group_crystal_system monoclinic
_space_group_IT_number 15
_space_group_name_Hall '-C 2yc'
_space_group_name_H-M_alt 'C 1 2/c 1'
_symmetry_space_group_name_Hall '-C 2yc'
_symmetry_space_group_name_H-M 'C 1 2/c 1'
_audit_creation_method SHELXL-2016/6
_cell_angle_alpha 90
_cell_angle_beta 98.244(6)
_cell_angle_gamma 90
_cell_formula_units_Z 6
_cell_length_a 23.838(5)
_cell_length_b 23.818(4)
_cell_length_c 20.763(4)
_cell_measurement_reflns_used 9042
_cell_measurement_temperature 293(2)
_cell_measurement_theta_max 61.030
_cell_measurement_theta_min 4.434
_cell_volume 11667(4)
_computing_structure_refinement 'SHELXL-2016/6 (Sheldrick, 2016)'
_diffrn_ambient_temperature 293(2)
_diffrn_measured_fraction_theta_full 0.998
_diffrn_measured_fraction_theta_max 0.999
_diffrn_measurement_device_type 'Bruker D8 Quest'
_diffrn_radiation_type MoK\a
_diffrn_radiation_wavelength 0.71073
_diffrn_reflns_av_R_equivalents 0.0418
_diffrn_reflns_av_unetI/netI 0.0171
_diffrn_reflns_Laue_measured_fraction_full 0.998
_diffrn_reflns_Laue_measured_fraction_max 0.999
_diffrn_reflns_limit_h_max 33
_diffrn_reflns_limit_h_min -33
_diffrn_reflns_limit_k_max 33
_diffrn_reflns_limit_k_min -33
_diffrn_reflns_limit_l_max 29
_diffrn_reflns_limit_l_min -29
_diffrn_reflns_number 239129
_diffrn_reflns_point_group_measured_fraction_full 0.998
_diffrn_reflns_point_group_measured_fraction_max 0.999
_diffrn_reflns_theta_full 25.242
_diffrn_reflns_theta_max 30.034
_diffrn_reflns_theta_min 2.428
_exptl_absorpt_coefficient_mu 30.080
_exptl_absorpt_correction_T_max 0.3368
_exptl_absorpt_correction_T_min 0.2104
_exptl_absorpt_correction_type multi-scan
_exptl_crystal_colour black
_exptl_crystal_density_diffrn 5.327
_exptl_crystal_description plate
_exptl_crystal_F_000 16224
_exptl_crystal_size_max 0.093
_exptl_crystal_size_mid 0.089
_exptl_crystal_size_min 0.027
_refine_diff_density_max 7.071
_refine_diff_density_min -3.141
_refine_diff_density_rms 0.275
_refine_ls_extinction_method none
_refine_ls_goodness_of_fit_ref 1.044
_refine_ls_hydrogen_treatment undef
_refine_ls_matrix_type full
_refine_ls_number_parameters 477
_refine_ls_number_reflns 17058
_refine_ls_number_restraints 1
_refine_ls_restrained_S_all 1.044
_refine_ls_R_factor_all 0.0535
_refine_ls_R_factor_gt 0.0403
_refine_ls_shift/su_max 0.001
_refine_ls_shift/su_mean 0.000
_refine_ls_structure_factor_coef Fsqd
_refine_ls_weighting_details 'w=1/[\s^2^(Fo^2^)+(0.0247P)^2^+572.7607P] where P=(Fo^2^+2Fc^2^)/3'
_refine_ls_weighting_scheme calc
_refine_ls_wR_factor_gt 0.0853
_refine_ls_wR_factor_ref 0.0912
_reflns_Friedel_coverage 0.000
_reflns_number_gt 13624
_reflns_number_total 17058
_reflns_threshold_expression 'I > 2\s(I)'
_cod_data_source_file ja9b04712_si_007.cif
_cod_data_source_block shelx
_cod_database_code 4127424
_shelx_shelxl_version_number 2016/6
_shelx_space_group_comment
;
The symmetry employed for this shelxl refinement is uniquely defined
by the following loop, which should always be used as a source of
symmetry information in preference to the above space-group names.
They are only intended as comments.
;
_shelx_estimated_absorpt_t_min 0.166
_shelx_estimated_absorpt_t_max 0.497

loop_
_space_group_symop_operation_xyz
'x, y, z'
'-x, y, -z+1/2'
'x+1/2, y+1/2, z'
'-x+1/2, y+1/2, -z+1/2'
'-x, -y, -z'
'x, -y, z-1/2'
'-x+1/2, -y+1/2, -z'
'x+1/2, -y+1/2, z-1/2'

loop_
_atom_site_label
_atom_site_type_symbol
_atom_site_fract_x
_atom_site_fract_y
_atom_site_fract_z
_atom_site_U_iso_or_equiv
_atom_site_adp_type
_atom_site_occupancy
_atom_site_site_symmetry_order
_atom_site_calc_flag
_atom_site_refinement_flags_posn
_atom_site_refinement_flags_adp
_atom_site_refinement_flags_occupancy
Sr1 Sr 0.01119(3) 0.06716(3) 0.58087(3) 0.01200(12) Uani 1 1 d . . .
Sr2 Sr 0.13902(3) 0.05850(3) 0.07616(3) 0.01117(11) Uani 1 1 d . . .
Sr3 Sr 0.18206(3) 0.37957(3) 0.42398(3) 0.01113(11) Uani 1 1 d . . .
Sr4 Sr 0.26478(3) 0.18632(3) 0.08038(3) 0.01195(12) Uani 1 1 d . . .
Sr5 Sr 0.30710(3) 0.25108(3) 0.41927(3) 0.01208(12) Uani 1 1 d . . .
Sr6 Sr 0.31302(4) 0.03376(4) 0.23551(4) 0.02440(16) Uani 1 1 d . . .
Sr7 Sr 0.31687(4) 0.40377(4) 0.26425(4) 0.02429(16) Uani 1 1 d . . .
Sr8 Sr 0.38650(3) 0.31026(3) 0.07918(3) 0.01222(12) Uani 1 1 d . . .
Sr9 Sr 0.42718(11) 0.14738(11) 0.23628(7) 0.0670(8) Uani 0.638(3) 1 d . . P
Sr10 Sr 0.43100(11) 0.28913(11) 0.26377(7) 0.0671(8) Uani 0.614(3) 1 d . . P
Sr11 Sr 0.44637(3) 0.00474(3) 0.08026(3) 0.01186(12) Uani 1 1 d . . .
Sr12 Sr 0.57002(3) 0.12671(3) 0.07901(3) 0.01214(12) Uani 1 1 d . . .
In1 In 0.01593(2) 0.09297(2) 0.39309(2) 0.01121(9) Uani 1 1 d . . .
In2 In 0.01941(2) 0.34490(2) 0.39288(2) 0.01101(9) Uani 1 1 d . . .
In3 In 0.03543(2) 0.21977(2) 0.54208(2) 0.01171(9) Uani 1 1 d . . .
In4 In 0.10807(2) 0.46730(2) 0.10955(2) 0.01189(9) Uani 1 1 d . . .
In5 In 0.10836(2) 0.21707(2) 0.10715(2) 0.01111(9) Uani 1 1 d . . .
In6 In 0.12639(2) 0.34563(2) 0.24662(2) 0.01097(9) Uani 1 1 d . . .
In7 In 0.12753(2) 0.09177(2) 0.25394(2) 0.01086(9) Uani 1 1 d . . .
In8 In 0.14359(2) 0.22059(2) 0.39320(2) 0.01119(9) Uani 1 1 d . . .
In9 In 0.16097(2) 0.09376(2) 0.53820(2) 0.01079(9) Uani 1 1 d . . .
In10 In 0.23102(2) 0.34430(2) 0.10954(2) 0.01196(9) Uani 1 1 d . . .
In11 In 0.25017(2) 0.21874(2) 0.25022(2) 0.00981(9) Uani 1 1 d . . .
In12 In 0.26703(2) 0.09316(2) 0.39063(2) 0.01201(9) Uani 1 1 d . . .
In13 In 0.28621(2) 0.03137(2) 0.03841(2) 0.01071(9) Uani 1 1 d . . .
In14 In 0.35688(2) 0.46931(2) 0.10938(2) 0.01204(9) Uani 1 1 d . . .
In15 In 0.41236(2) 0.15726(2) 0.04131(2) 0.01194(9) Uani 1 1 d . . .
In16 In 0.000000 0.21881(3) 0.250000 0.01224(12) Uani 1 2 d S T P
In17 In 0.000000 0.46894(3) 0.250000 0.01002(12) Uani 1 2 d S T P
In18 In 0.000000 0.96867(3) 0.250000 0.01015(12) Uani 1 2 d S T P
As1 As 0.03075(3) 0.41068(3) 0.02930(3) 0.00959(12) Uani 1 1 d . . .
As2 As 0.03992(3) 0.15182(3) 0.02749(3) 0.00919(12) Uani 1 1 d . . .
As3 As 0.05356(3) 0.28142(3) 0.17686(3) 0.01069(12) Uani 1 1 d . . .
As4 As 0.05914(3) 0.02671(3) 0.17515(3) 0.01040(12) Uani 1 1 d . . .
As5 As 0.07172(3) 0.15613(3) 0.32327(3) 0.01051(12) Uani 1 1 d . . .
As6 As 0.07765(3) 0.41105(3) 0.32493(3) 0.01030(12) Uani 1 1 d . . .
As7 As 0.08505(3) 0.02629(3) 0.47020(3) 0.00959(12) Uani 1 1 d . . .
As8 As 0.09464(3) 0.28642(3) 0.47249(3) 0.00914(12) Uani 1 1 d . . .
As9 As 0.15447(3) 0.53549(3) 0.02932(3) 0.00914(12) Uani 1 1 d . . .
As10 As 0.16440(3) 0.27703(3) 0.02929(3) 0.00972(12) Uani 1 1 d . . .
As11 As 0.18297(3) 0.15038(3) 0.17536(3) 0.01032(12) Uani 1 1 d . . .
As12 As 0.18669(3) 0.41340(3) 0.18627(3) 0.01146(13) Uani 1 1 d . . .
As13 As 0.20141(3) 0.28719(3) 0.32514(3) 0.01043(12) Uani 1 1 d . . .
As14 As 0.20285(3) 0.02399(3) 0.31452(3) 0.01146(13) Uani 1 1 d . . .
As15 As 0.22003(3) 0.16122(3) 0.47018(3) 0.00969(12) Uani 1 1 d . . .
As16 As 0.26658(3) 0.46864(3) 0.38176(3) 0.01074(12) Uani 1 1 d . . .
As17 As 0.28914(3) 0.40081(3) 0.02929(3) 0.00902(12) Uani 1 1 d . . .
As18 As 0.30935(3) 0.28281(3) 0.18213(3) 0.01264(13) Uani 1 1 d . . .
As19 As 0.32690(3) 0.15473(3) 0.31777(3) 0.01264(13) Uani 1 1 d . . .
As20 As 0.35880(3) 0.09400(3) 0.11804(3) 0.01078(12) Uani 1 1 d . . .
As21 As 0.39151(3) 0.34375(3) 0.38226(3) 0.01092(12) Uani 1 1 d . . .
As22 As 0.42755(3) 0.40036(3) 0.18244(3) 0.01287(13) Uani 1 1 d . . .
As23 As 0.44446(3) 0.03663(3) 0.31805(3) 0.01261(13) Uani 1 1 d . . .
As24 As 0.48415(3) 0.21861(3) 0.12449(4) 0.01402(13) Uani 1 1 d . . .

loop_
_atom_site_aniso_label
_atom_site_aniso_U_11
_atom_site_aniso_U_22
_atom_site_aniso_U_33
_atom_site_aniso_U_23
_atom_site_aniso_U_13
_atom_site_aniso_U_12
Sr1 0.0122(3) 0.0120(3) 0.0120(3) 0.0026(2) 0.0022(2) 0.0012(2)
Sr2 0.0118(3) 0.0115(3) 0.0107(3) -0.0013(2) 0.0030(2) -0.0014(2)
Sr3 0.0110(3) 0.0113(3) 0.0108(3) -0.0012(2) 0.0004(2) 0.0012(2)
Sr4 0.0126(3) 0.0121(3) 0.0119(3) -0.0006(2) 0.0041(2) -0.0013(2)
Sr5 0.0112(3) 0.0124(3) 0.0120(3) -0.0002(2) -0.0004(2) 0.0009(2)
Sr6 0.0306(4) 0.0297(4) 0.0132(3) 0.0022(3) 0.0045(3) 0.0005(3)
Sr7 0.0287(4) 0.0301(4) 0.0130(3) 0.0024(3) -0.0005(3) -0.0001(3)
Sr8 0.0122(3) 0.0117(3) 0.0132(3) -0.0006(2) 0.0034(2) -0.0018(2)
Sr9 0.0924(17) 0.0994(18) 0.0064(6) -0.0033(8) -0.0023(7) 0.0143(13)
Sr10 0.0988(18) 0.0957(18) 0.0060(7) -0.0039(8) 0.0052(8) -0.0090(14)
Sr11 0.0120(3) 0.0117(3) 0.0118(3) 0.0023(2) 0.0014(2) -0.0011(2)
Sr12 0.0115(3) 0.0118(3) 0.0129(3) 0.0014(2) 0.0012(2) -0.0016(2)
In1 0.0120(2) 0.0116(2) 0.0102(2) 0.00085(16) 0.00192(16) 0.00179(16)
In2 0.0115(2) 0.0116(2) 0.0099(2) -0.00042(16) 0.00143(16) 0.00180(16)
In3 0.00960(19) 0.0100(2) 0.0153(2) 0.00147(17) 0.00096(16) 0.00009(16)
In4 0.0133(2) 0.0126(2) 0.0096(2) 0.00123(16) 0.00120(16) -0.00205(17)
In5 0.0118(2) 0.0118(2) 0.0100(2) -0.00019(16) 0.00226(16) -0.00184(16)
In6 0.0117(2) 0.0118(2) 0.0094(2) 0.00009(16) 0.00177(16) 0.00116(16)
In7 0.0115(2) 0.0116(2) 0.0094(2) 0.00026(16) 0.00120(16) -0.00103(16)
In8 0.0116(2) 0.0118(2) 0.0101(2) -0.00004(16) 0.00111(16) 0.00151(16)
In9 0.01048(19) 0.0107(2) 0.0112(2) 0.00010(16) 0.00169(16) -0.00060(16)
In10 0.0128(2) 0.0137(2) 0.0097(2) -0.00037(16) 0.00264(16) -0.00244(17)
In11 0.01057(19) 0.0109(2) 0.00788(19) -0.00019(15) 0.00104(15) -0.00013(16)
In12 0.0122(2) 0.0137(2) 0.0099(2) -0.00041(16) 0.00080(16) 0.00207(17)
In13 0.01069(19) 0.0107(2) 0.0108(2) 0.00013(16) 0.00179(16) 0.00069(16)
In14 0.0135(2) 0.0130(2) 0.0097(2) -0.00082(16) 0.00195(16) -0.00198(17)
In15 0.01062(19) 0.0100(2) 0.0159(2) 0.00184(17) 0.00414(16) 0.00049(16)
In16 0.0128(3) 0.0125(3) 0.0114(3) 0.000 0.0019(2) 0.000
In17 0.0109(3) 0.0112(3) 0.0080(3) 0.000 0.0014(2) 0.000
In18 0.0109(3) 0.0111(3) 0.0085(3) 0.000 0.0016(2) 0.000
As1 0.0104(3) 0.0104(3) 0.0083(3) 0.0004(2) 0.0026(2) -0.0013(2)
As2 0.0096(3) 0.0101(3) 0.0078(3) 0.0003(2) 0.0009(2) -0.0016(2)
As3 0.0110(3) 0.0114(3) 0.0098(3) -0.0001(2) 0.0015(2) -0.0007(2)
As4 0.0118(3) 0.0113(3) 0.0082(3) -0.0009(2) 0.0019(2) -0.0034(2)
As5 0.0108(3) 0.0114(3) 0.0093(3) 0.0000(2) 0.0013(2) 0.0003(2)
As6 0.0110(3) 0.0114(3) 0.0083(3) -0.0003(2) 0.0008(2) 0.0032(2)
As7 0.0100(3) 0.0097(3) 0.0087(3) 0.0003(2) 0.0000(2) 0.0012(2)
As8 0.0100(3) 0.0099(3) 0.0076(3) 0.0008(2) 0.0017(2) 0.0016(2)
As9 0.0104(3) 0.0095(3) 0.0078(3) -0.0001(2) 0.0022(2) -0.0012(2)
As10 0.0104(3) 0.0102(3) 0.0086(3) 0.0010(2) 0.0015(2) -0.0010(2)
As11 0.0113(3) 0.0115(3) 0.0083(3) -0.0005(2) 0.0019(2) -0.0035(2)
As12 0.0115(3) 0.0123(3) 0.0106(3) 0.0001(2) 0.0017(2) -0.0007(2)
As13 0.0110(3) 0.0118(3) 0.0083(3) -0.0006(2) 0.0007(2) 0.0032(2)
As14 0.0118(3) 0.0117(3) 0.0108(3) 0.0002(2) 0.0013(2) 0.0006(2)
As15 0.0101(3) 0.0103(3) 0.0086(3) 0.0017(2) 0.0013(2) 0.0016(2)
As16 0.0119(3) 0.0122(3) 0.0081(3) 0.0000(2) 0.0016(2) 0.0020(2)
As17 0.0097(3) 0.0095(3) 0.0078(3) 0.0008(2) 0.0012(2) -0.0011(2)
As18 0.0134(3) 0.0149(3) 0.0102(3) 0.0014(2) 0.0036(2) -0.0030(3)
As19 0.0122(3) 0.0152(3) 0.0101(3) 0.0017(2) 0.0000(2) 0.0031(3)
As20 0.0120(3) 0.0118(3) 0.0088(3) 0.0005(2) 0.0021(2) -0.0020(2)
As21 0.0116(3) 0.0118(3) 0.0092(3) 0.0005(2) 0.0009(2) 0.0019(2)
As22 0.0144(3) 0.0130(3) 0.0107(3) -0.0018(2) -0.0001(2) -0.0033(3)
As23 0.0152(3) 0.0131(3) 0.0100(3) -0.0017(2) 0.0033(2) 0.0026(3)
As24 0.0122(3) 0.0123(3) 0.0177(3) 0.0002(3) 0.0029(3) -0.0004(3)

loop_
_atom_type_symbol
_atom_type_description
_atom_type_scat_dispersion_real
_atom_type_scat_dispersion_imag
_atom_type_scat_source
As As 0.0499 2.0058 'International Tables Vol C Tables 4.2.6.8 and 6.1.1.4'
Sr Sr -1.5307 3.2498 'International Tables Vol C Tables 4.2.6.8 and 6.1.1.4'
In In -0.7276 1.3100 'International Tables Vol C Tables 4.2.6.8 and 6.1.1.4'

loop_
_geom_angle_atom_site_label_1
_geom_angle_atom_site_label_2
_geom_angle_atom_site_label_3
_geom_angle
_geom_angle_site_symmetry_1
_geom_angle_site_symmetry_3
As4 Sr1 As2 173.35(3) 6_556 2
As4 Sr1 As21 98.10(3) 6_556 7_556
As2 Sr1 As21 86.45(3) 2 7_556
As4 Sr1 As22 88.06(3) 6_556 8_456
As2 Sr1 As22 95.90(3) 2 8_456
As21 Sr1 As22 100.57(3) 7_556 8_456
As4 Sr1 As7 92.45(3) 6_556 .
As2 Sr1 As7 83.05(3) 2 .
As21 Sr1 As7 85.34(2) 7_556 .
As22 Sr1 As7 173.94(3) 8_456 .
As4 Sr1 As7 83.74(3) 6_556 5_556
As2 Sr1 As7 91.31(3) 2 5_556
As21 Sr1 As7 174.67(3) 7_556 5_556
As22 Sr1 As7 84.46(3) 8_456 5_556
As7 Sr1 As7 89.59(3) . 5_556
As4 Sr1 In18 44.997(18) 6_556 5_566
As2 Sr1 In18 139.84(3) 2 5_566
As21 Sr1 In18 94.37(2) 7_556 5_566
As22 Sr1 In18 44.412(18) 8_456 5_566
As7 Sr1 In18 137.09(2) . 5_566
As7 Sr1 In18 90.46(2) 5_556 5_566
As4 Sr1 In3 141.06(3) 6_556 .
As2 Sr1 In3 44.363(17) 2 .
As21 Sr1 In3 43.667(17) 7_556 .
As22 Sr1 In3 92.10(2) 8_456 .
As7 Sr1 In3 91.29(2) . .
As7 Sr1 In3 135.05(2) 5_556 .
In18 Sr1 In3 117.54(2) 5_566 .
As4 Sr1 In9 89.64(2) 6_556 .
As2 Sr1 In9 90.39(2) 2 .
As21 Sr1 In9 43.283(18) 7_556 .
As22 Sr1 In9 142.93(3) 8_456 .
As7 Sr1 In9 43.130(17) . .
As7 Sr1 In9 132.01(2) 5_556 .
In18 Sr1 In9 117.152(18) 5_566 .
In3 Sr1 In9 67.566(15) . .
As4 Sr1 In14 90.80(2) 6_556 8_456
As2 Sr1 In14 88.53(2) 2 8_456
As21 Sr1 In14 142.00(3) 7_556 8_456
As22 Sr1 In14 42.623(18) 8_456 8_456
As7 Sr1 In14 131.32(2) . 8_456
As7 Sr1 In14 42.611(17) 5_556 8_456
In18 Sr1 In14 66.611(14) 5_566 8_456
In3 Sr1 In14 114.929(19) . 8_456
In9 Sr1 In14 174.45(2) . 8_456
As4 Sr1 In1 42.242(18) 6_556 5_556
As2 Sr1 In1 132.09(2) 2 5_556
As21 Sr1 In1 138.67(2) 7_556 5_556
As22 Sr1 In1 90.78(2) 8_456 5_556
As7 Sr1 In1 85.56(2) . 5_556
As7 Sr1 In1 42.152(16) 5_556 5_556
In18 Sr1 In1 66.705(16) 5_566 5_556
In3 Sr1 In1 175.70(2) . 5_556
In9 Sr1 In1 111.622(18) . 5_556
In14 Sr1 In1 65.490(14) 8_456 5_556
As4 Sr1 In1 132.61(2) 6_556 .
As2 Sr1 In1 42.044(17) 2 .
As21 Sr1 In1 90.61(2) 7_556 .
As22 Sr1 In1 136.00(2) 8_456 .
As7 Sr1 In1 41.736(17) . .
As7 Sr1 In1 84.49(2) 5_556 .
In18 Sr1 In1 174.77(2) 5_566 .
In3 Sr1 In1 67.366(14) . .
In9 Sr1 In1 65.817(15) . .
In14 Sr1 In1 110.106(19) 8_456 .
In1 Sr1 In1 108.371(17) 5_556 .
As11 Sr2 As4 84.97(3) . .
As11 Sr2 As17 94.60(3) . 7
As4 Sr2 As17 174.42(3) . 7
As11 Sr2 As7 174.34(3) . 6
As4 Sr2 As7 94.54(3) . 6
As17 Sr2 As7 85.34(3) 7 6
As11 Sr2 As16 97.86(3) . 4_545
As4 Sr2 As16 97.67(3) . 4_545
As17 Sr2 As16 87.90(3) 7 4_545
As7 Sr2 As16 87.80(3) 6 4_545
As11 Sr2 As2 83.46(3) . .
As4 Sr2 As2 83.46(3) . .
As17 Sr2 As2 90.96(3) 7 .
As7 Sr2 As2 90.88(3) 6 .
As16 Sr2 As2 178.32(3) 4_545 .
As11 Sr2 In13 91.34(2) . .
As4 Sr2 In13 141.19(3) . .
As17 Sr2 In13 44.332(17) 7 .
As7 Sr2 In13 92.55(2) 6 .
As16 Sr2 In13 44.537(18) 4_545 .
As2 Sr2 In13 134.56(2) . .
As11 Sr2 In9 141.22(3) . 6
As4 Sr2 In9 91.18(2) . 6
As17 Sr2 In9 92.61(2) 7 6
As7 Sr2 In9 44.381(17) 6 6
As16 Sr2 In9 44.382(17) 4_545 6
As2 Sr2 In9 134.49(2) . 6
In13 Sr2 In9 68.208(15) . 6
As11 Sr2 In7 43.331(17) . .
As4 Sr2 In7 43.301(17) . .
As17 Sr2 In7 137.34(2) 7 .
As7 Sr2 In7 137.26(2) 6 .
As16 Sr2 In7 91.17(2) 4_545 .
As2 Sr2 In7 90.50(2) . .
In13 Sr2 In7 115.80(2) . .
In9 Sr2 In7 115.671(19) 6 .
As11 Sr2 In5 42.241(18) . .
As4 Sr2 In5 88.83(2) . .
As17 Sr2 In5 87.13(2) 7 .
As7 Sr2 In5 132.15(2) 6 .
As16 Sr2 In5 139.04(2) 4_545 .
As2 Sr2 In5 42.069(16) . .
In13 Sr2 In5 113.685(18) . .
In9 Sr2 In5 176.52(2) 6 .
In7 Sr2 In5 66.467(14) . .
As11 Sr2 In14 136.19(2) . 7
As4 Sr2 In14 135.74(2) . 7
As17 Sr2 In14 43.137(18) 7 7
As7 Sr2 In14 42.720(17) 6 7
As16 Sr2 In14 92.32(2) 4_545 7
As2 Sr2 In14 86.01(2) . 7
In13 Sr2 In14 67.102(16) . 7
In9 Sr2 In14 66.922(14) 6 7
In7 Sr2 In14 176.51(2) . 7
In5 Sr2 In14 110.824(18) . 7
As11 Sr2 In1 88.87(2) . 2
As4 Sr2 In1 42.165(17) . 2
As17 Sr2 In1 132.31(2) 7 2
As7 Sr2 In1 87.00(2) 6 2
As16 Sr2 In1 138.73(2) 4_545 2
As2 Sr2 In1 42.154(16) . 2
In13 Sr2 In1 176.64(2) . 2
In9 Sr2 In1 113.452(18) 6 2
In7 Sr2 In1 66.430(15) . 2
In5 Sr2 In1 64.498(14) . 2
In14 Sr2 In1 110.582(19) 7 2
As6 Sr3 As13 85.02(3) . .
As6 Sr3 As9 94.52(3) . 6_566
As13 Sr3 As9 174.31(3) . 6_566
As6 Sr3 As15 174.22(3) . 7_556
As13 Sr3 As15 94.49(3) . 7_556
As9 Sr3 As15 85.40(3) 6_566 7_556
As6 Sr3 As16 97.96(3) . .
As13 Sr3 As16 97.64(3) . .
As9 Sr3 As16 88.04(3) 6_566 .
As15 Sr3 As16 87.81(3) 7_556 .
As6 Sr3 As8 83.25(3) . .
As13 Sr3 As8 83.38(3) . .
As9 Sr3 As8 90.93(3) 6_566 .
As15 Sr3 As8 90.98(3) 7_556 .
As16 Sr3 As8 178.47(3) . .
As6 Sr3 In13 91.37(2) . 4
As13 Sr3 In13 141.24(3) . 4
As9 Sr3 In13 44.392(17) 6_566 4
As15 Sr3 In13 92.59(2) 7_556 4
As16 Sr3 In13 44.608(18) . 4
As8 Sr3 In13 134.57(2) . 4
As6 Sr3 In9 141.31(3) . 7_556
As13 Sr3 In9 91.15(2) . 7_556
As9 Sr3 In9 92.72(2) 6_566 7_556
As15 Sr3 In9 44.404(18) 7_556 7_556
As16 Sr3 In9 44.364(17) . 7_556
As8 Sr3 In9 134.60(2) . 7_556
In13 Sr3 In9 68.251(15) 4 7_556
As6 Sr3 In6 43.348(17) . .
As13 Sr3 In6 43.324(17) . .
As9 Sr3 In6 137.30(2) 6_566 .
As15 Sr3 In6 137.26(2) 7_556 .
As16 Sr3 In6 91.26(2) . .
As8 Sr3 In6 90.27(2) . .
In13 Sr3 In6 115.883(19) 4 .
In9 Sr3 In6 115.749(19) 7_556 .
As6 Sr3 In12 136.12(2) . 7_556
As13 Sr3 In12 135.70(2) . 7_556
As9 Sr3 In12 43.162(17) 6_566 7_556
As15 Sr3 In12 42.746(17) 7_556 7_556
As16 Sr3 In12 92.38(2) . 7_556
As8 Sr3 In12 86.09(2) . 7_556
In13 Sr3 In12 67.131(14) 4 7_556
In9 Sr3 In12 66.977(15) 7_556 7_556
In6 Sr3 In12 176.35(2) . 7_556
As6 Sr3 In2 42.114(18) . .
As13 Sr3 In2 88.79(2) . .
As9 Sr3 In2 87.09(2) 6_566 .
As15 Sr3 In2 132.16(3) 7_556 .
As16 Sr3 In2 139.04(2) . .
As8 Sr3 In2 41.975(16) . .
In13 Sr3 In2 113.684(18) 4 .
In9 Sr3 In2 176.55(2) 7_556 .
In6 Sr3 In2 66.313(15) . .
In12 Sr3 In2 110.838(19) 7_556 .
As6 Sr3 In8 88.77(2) . .
As13 Sr3 In8 42.136(18) . .
As9 Sr3 In8 132.23(2) 6_566 .
As15 Sr3 In8 87.02(2) 7_556 .
As16 Sr3 In8 138.69(2) . .
As8 Sr3 In8 42.108(16) . .
In13 Sr3 In8 176.61(2) 4 .
In9 Sr3 In8 113.483(18) 7_556 .
In6 Sr3 In8 66.299(14) . .
In12 Sr3 In8 110.591(18) 7_556 .
In2 Sr3 In8 64.428(14) . .
As11 Sr4 As10 173.23(3) . 7
As11 Sr4 As20 98.03(3) . .
As10 Sr4 As20 86.39(3) 7 .
As11 Sr4 As18 87.57(3) . .
As10 Sr4 As18 96.71(3) 7 .
As20 Sr4 As18 100.37(3) . .
As11 Sr4 As17 92.78(3) . 7
As10 Sr4 As17 82.41(3) 7 7
As20 Sr4 As17 85.60(3) . 7
As18 Sr4 As17 173.92(3) . 7
As11 Sr4 As10 83.74(3) . .
As10 Sr4 As10 91.46(3) 7 .
As20 Sr4 As10 175.17(3) . .
As18 Sr4 As10 84.17(3) . .
As17 Sr4 As10 89.83(3) 7 .
As11 Sr4 In11 44.741(18) . .
As10 Sr4 In11 140.41(3) 7 .
As20 Sr4 In11 94.03(2) . .
As18 Sr4 In11 44.224(17) . .
As17 Sr4 In11 137.15(2) 7 .
As10 Sr4 In11 90.39(2) . .
As11 Sr4 In15 141.06(3) . .
As10 Sr4 In15 44.285(17) 7 .
As20 Sr4 In15 43.718(17) . .
As18 Sr4 In15 92.41(2) . .
As17 Sr4 In15 91.13(2) 7 .
As10 Sr4 In15 135.02(2) . .
In11 Sr4 In15 117.57(2) . .
As11 Sr4 In13 89.73(2) . .
As10 Sr4 In13 89.99(2) 7 .
As20 Sr4 In13 43.493(17) . .
As18 Sr4 In13 142.89(3) . .
As17 Sr4 In13 43.199(17) 7 .
As10 Sr4 In13 132.28(2) . .
In11 Sr4 In13 116.959(19) . .
In15 Sr4 In13 67.544(15) . .
As11 Sr4 In10 90.29(2) . .
As10 Sr4 In10 89.36(2) 7 .
As20 Sr4 In10 141.80(2) . .
As18 Sr4 In10 42.531(18) . .
As17 Sr4 In10 131.38(2) 7 .
As10 Sr4 In10 42.362(17) . .
In11 Sr4 In10 66.394(14) . .
In15 Sr4 In10 115.278(19) . .
In13 Sr4 In10 174.57(2) . .
As11 Sr4 In5 42.243(18) . .
As10 Sr4 In5 132.17(2) 7 .
As20 Sr4 In5 138.72(2) . .
As18 Sr4 In5 90.27(2) . .
As17 Sr4 In5 85.94(2) 7 .
As10 Sr4 In5 42.157(17) . .
In11 Sr4 In5 66.507(15) . .
In15 Sr4 In5 175.83(2) . .
In13 Sr4 In5 111.836(18) . .
In10 Sr4 In5 64.985(14) . .
As11 Sr4 In10 133.03(2) . 7
As10 Sr4 In10 41.416(17) 7 7
As20 Sr4 In10 90.00(2) . 7
As18 Sr4 In10 136.44(2) . 7
As17 Sr4 In10 41.554(16) 7 7
As10 Sr4 In10 85.53(2) . 7
In11 Sr4 In10 175.66(2) . 7
In15 Sr4 In10 66.583(16) . 7
In13 Sr4 In10 65.235(14) . 7
In10 Sr4 In10 111.122(17) . 7
In5 Sr4 In10 109.319(19) . 7
As13 Sr5 As8 173.34(3) . 7_556
As13 Sr5 As21 98.18(3) . .
As8 Sr5 As21 86.38(3) 7_556 .
As13 Sr5 As19 88.10(3) . .
As8 Sr5 As19 95.87(3) 7_556 .
As21 Sr5 As19 100.49(3) . .
As13 Sr5 As15 92.37(3) . 7_556
As8 Sr5 As15 83.12(3) 7_556 7_556
As21 Sr5 As15 85.44(3) . 7_556
As19 Sr5 As15 173.93(3) . 7_556
As13 Sr5 As15 83.59(3) . .
As8 Sr5 As15 91.46(3) 7_556 .
As21 Sr5 As15 174.77(3) . .
As19 Sr5 As15 84.46(3) . .
As15 Sr5 As15 89.57(3) 7_556 .
As13 Sr5 In11 45.031(18) . .
As8 Sr5 In11 139.82(3) 7_556 .
As21 Sr5 In11 94.32(2) . .
As19 Sr5 In11 44.429(18) . .
As15 Sr5 In11 137.04(2) 7_556 .
As15 Sr5 In11 90.40(2) . .
As13 Sr5 In3 141.11(3) . 7_556
As8 Sr5 In3 44.317(18) 7_556 7_556
As21 Sr5 In3 43.637(17) . 7_556
As19 Sr5 In3 92.04(2) . 7_556
As15 Sr5 In3 91.39(2) 7_556 7_556
As15 Sr5 In3 135.15(2) . 7_556
In11 Sr5 In3 117.49(2) . 7_556
As13 Sr5 In9 89.68(2) . 7_556
As8 Sr5 In9 90.36(2) 7_556 7_556
As21 Sr5 In9 43.309(18) . 7_556
As19 Sr5 In9 142.88(3) . 7_556
As15 Sr5 In9 43.191(17) 7_556 7_556
As15 Sr5 In9 132.04(2) . 7_556
In11 Sr5 In9 117.128(19) . 7_556
In3 Sr5 In9 67.560(15) 7_556 7_556
As13 Sr5 In12 90.71(2) . .
As8 Sr5 In12 88.62(2) 7_556 .
As21 Sr5 In12 141.94(2) . .
As19 Sr5 In12 42.615(18) . .
As15 Sr5 In12 131.32(2) 7_556 .
As15 Sr5 In12 42.616(17) . .
In11 Sr5 In12 66.561(15) . .
In3 Sr5 In12 114.959(19) 7_556 .
In9 Sr5 In12 174.51(2) 7_556 .
As13 Sr5 In8 42.162(18) . .
As8 Sr5 In8 132.17(3) 7_556 .
As21 Sr5 In8 138.69(2) . .
As19 Sr5 In8 90.79(2) . .
As15 Sr5 In8 85.51(2) 7_556 .
As15 Sr5 In8 42.076(16) . .
In11 Sr5 In8 66.697(15) . .
In3 Sr5 In8 175.74(2) 7_556 .
In9 Sr5 In8 111.651(18) 7_556 .
In12 Sr5 In8 65.448(14) . .
As13 Sr5 In8 132.57(2) . 7_556
As8 Sr5 In8 42.076(17) 7_556 7_556
As21 Sr5 In8 90.60(2) . 7_556
As19 Sr5 In8 136.01(2) . 7_556
As15 Sr5 In8 41.767(17) 7_556 7_556
As15 Sr5 In8 84.61(2) . 7_556
In11 Sr5 In8 174.81(2) . 7_556
In3 Sr5 In8 67.370(15) 7_556 7_556
In9 Sr5 In8 65.794(14) 7_556 7_556
In12 Sr5 In8 110.205(18) . 7_556
In8 Sr5 In8 108.417(18) . 7_556
As20 Sr6 As16 82.40(3) . 4_545
As20 Sr6 As12 143.13(3) . 4_545
As16 Sr6 As12 85.07(3) 4_545 4_545
As20 Sr6 As14 143.57(3) . .
As16 Sr6 As14 85.31(3) 4_545 .
As12 Sr6 As14 68.84(2) 4_545 .
As20 Sr6 As19 89.03(3) . .
As16 Sr6 As19 142.84(3) 4_545 .
As12 Sr6 As19 120.35(3) 4_545 .
As14 Sr6 As19 80.45(3) . .
As20 Sr6 As23 89.10(3) . .
As16 Sr6 As23 142.58(3) 4_545 .
As12 Sr6 As23 80.21(3) 4_545 .
As14 Sr6 As23 120.01(3) . .
As19 Sr6 As23 72.79(2) . .
As20 Sr6 In12 131.00(3) . .
As16 Sr6 In12 126.86(3) 4_545 .
As12 Sr6 In12 83.53(2) 4_545 .
As14 Sr6 In12 42.391(17) . .
As19 Sr6 In12 43.026(18) . .
As23 Sr6 In12 85.50(2) . .
As20 Sr6 In4 130.89(3) . 4_545
As16 Sr6 In4 126.49(3) 4_545 4_545
As12 Sr6 In4 42.263(17) 4_545 4_545
As14 Sr6 In4 83.29(2) . 4_545
As19 Sr6 In4 85.77(2) . 4_545
As23 Sr6 In4 42.918(18) . 4_545
In12 Sr6 In4 67.07(2) . 4_545
As20 Sr6 Sr9 50.12(3) . .
As16 Sr6 Sr9 132.52(3) 4_545 .
As12 Sr6 Sr9 131.34(4) 4_545 .
As14 Sr6 Sr9 131.50(4) . .
As19 Sr6 Sr9 51.05(4) . .
As23 Sr6 Sr9 51.13(4) . .
In12 Sr6 Sr9 91.39(3) . .
In4 Sr6 Sr9 91.45(3) 4_545 .
As20 Sr6 In13 41.204(18) . .
As16 Sr6 In13 41.193(17) 4_545 .
As12 Sr6 In13 118.34(3) 4_545 .
As14 Sr6 In13 118.69(3) . .
As19 Sr6 In13 121.21(3) . .
As23 Sr6 In13 121.18(3) . .
In12 Sr6 In13 146.54(3) . .
In4 Sr6 In13 146.14(3) 4_545 .
Sr9 Sr6 In13 91.33(3) . .
As20 Sr6 Sr7 130.18(3) . 4_545
As16 Sr6 Sr7 47.78(2) 4_545 4_545
As12 Sr6 Sr7 48.37(2) 4_545 4_545
As14 Sr6 Sr7 48.40(2) . 4_545
As19 Sr6 Sr7 128.85(3) . 4_545
As23 Sr6 Sr7 128.58(3) . 4_545
In12 Sr6 Sr7 88.42(2) . 4_545
In4 Sr6 Sr7 88.23(2) 4_545 4_545
Sr9 Sr6 Sr7 179.68(4) . 4_545
In13 Sr6 Sr7 88.97(2) . 4_545
As21 Sr7 As16 81.98(3) . .
As21 Sr7 As12 143.04(3) . .
As16 Sr7 As12 85.03(3) . .
As21 Sr7 As14 143.39(3) . 4
As16 Sr7 As14 85.30(3) . 4
As12 Sr7 As14 68.82(2) . 4
As21 Sr7 As22 89.16(3) . .
As16 Sr7 As22 142.68(3) . .
As12 Sr7 As22 120.60(3) . .
As14 Sr7 As22 80.54(3) 4 .
As21 Sr7 As18 89.35(3) . .
As16 Sr7 As18 142.45(3) . .
As12 Sr7 As18 80.29(3) . .
As14 Sr7 As18 120.16(3) 4 .
As22 Sr7 As18 73.00(2) . .
As21 Sr7 In14 131.16(3) . .
As16 Sr7 In14 126.89(3) . .
As12 Sr7 In14 83.63(2) . .
As14 Sr7 In14 42.443(17) 4 .
As22 Sr7 In14 43.097(18) . .
As18 Sr7 In14 85.66(3) . .
As21 Sr7 In10 131.18(3) . .
As16 Sr7 In10 126.48(3) . .
As12 Sr7 In10 42.307(18) . .
As14 Sr7 In10 83.33(2) 4 .
As22 Sr7 In10 86.01(3) . .
As18 Sr7 In10 42.996(18) . .
In14 Sr7 In10 67.18(2) . .
As21 Sr7 Sr10 50.35(3) . .
As16 Sr7 Sr10 132.32(3) . .
As12 Sr7 Sr10 131.53(4) . .
As14 Sr7 Sr10 131.61(4) 4 .
As22 Sr7 Sr10 51.08(4) . .
As18 Sr7 Sr10 51.24(4) . .
In14 Sr7 Sr10 91.48(4) . .
In10 Sr7 Sr10 91.62(4) . .
As21 Sr7 In9 40.987(18) . 7_556
As16 Sr7 In9 40.990(17) . 7_556
As12 Sr7 In9 118.18(3) . 7_556
As14 Sr7 In9 118.50(3) 4 7_556
As22 Sr7 In9 121.11(3) . 7_556
As18 Sr7 In9 121.20(3) . 7_556
In14 Sr7 In9 146.43(3) . 7_556
In10 Sr7 In9 146.13(3) . 7_556
Sr10 Sr7 In9 91.33(3) . 7_556
As21 Sr7 Sr6 129.74(3) . 4
As16 Sr7 Sr6 47.76(2) . 4
As12 Sr7 Sr6 48.34(2) . 4
As14 Sr7 Sr6 48.41(2) 4 4
As22 Sr7 Sr6 128.94(3) . 4
As18 Sr7 Sr6 128.63(3) . 4
In14 Sr7 Sr6 88.51(2) . 4
In10 Sr7 Sr6 88.25(2) . 4
Sr10 Sr7 Sr6 179.87(5) . 4
In9 Sr7 Sr6 88.75(2) 7_556 4
As18 Sr8 As22 80.06(3) . .
As18 Sr8 As2 175.16(3) . 7
As22 Sr8 As2 97.80(3) . 7
As18 Sr8 As10 98.49(3) . 7
As22 Sr8 As10 175.63(3) . 7
As2 Sr8 As10 83.32(3) 7 7
As18 Sr8 As17 83.76(3) . .
As22 Sr8 As17 84.27(3) . .
As2 Sr8 As17 91.72(3) 7 .
As10 Sr8 As17 91.48(3) 7 .
As18 Sr8 As24 97.55(3) . .
As22 Sr8 As24 97.11(3) . .
As2 Sr8 As24 87.01(3) 7 .
As10 Sr8 As24 87.15(3) 7 .
As17 Sr8 As24 178.23(3) . .
As18 Sr8 In15 94.06(2) . .
As22 Sr8 In15 139.92(3) . .
As2 Sr8 In15 90.36(2) 7 .
As10 Sr8 In15 44.079(17) 7 .
As17 Sr8 In15 134.86(2) . .
As24 Sr8 In15 43.976(18) . .
As18 Sr8 In3 140.05(3) . 8
As22 Sr8 In3 93.39(2) . 8
As2 Sr8 In3 44.095(17) 7 8
As10 Sr8 In3 90.35(2) 7 8
As17 Sr8 In3 135.16(2) . 8
As24 Sr8 In3 43.794(18) . 8
In15 Sr8 In3 66.045(15) . 8
As18 Sr8 Sr10 52.44(4) . .
As22 Sr8 Sr10 52.22(4) . .
As2 Sr8 Sr10 129.37(5) 7 .
As10 Sr8 Sr10 129.90(5) 7 .
As17 Sr8 Sr10 119.22(5) . .
As24 Sr8 Sr10 62.54(4) . .
In15 Sr8 Sr10 92.91(4) . .
In3 Sr8 Sr10 92.57(4) 8 .
As18 Sr8 In14 87.42(2) . .
As22 Sr8 In14 42.665(18) . .
As2 Sr8 In14 88.08(2) 7 .
As10 Sr8 In14 133.38(2) 7 .
As17 Sr8 In14 42.951(17) . .
As24 Sr8 In14 138.16(2) . .
In15 Sr8 In14 177.23(2) . .
In3 Sr8 In14 114.110(18) 8 .
Sr10 Sr8 In14 89.85(4) . .
As18 Sr8 In10 42.520(18) . .
As22 Sr8 In10 87.57(2) . .
As2 Sr8 In10 133.36(2) 7 .
As10 Sr8 In10 88.60(2) 7 .
As17 Sr8 In10 42.511(17) . .
As24 Sr8 In10 138.49(2) . .
In15 Sr8 In10 114.573(19) . .
In3 Sr8 In10 177.39(2) 8 .
Sr10 Sr8 In10 89.94(4) . .
In14 Sr8 In10 65.138(14) . .
As18 Sr8 In5 138.67(3) . 7
As22 Sr8 In5 138.06(2) . 7
As2 Sr8 In5 42.116(17) 7 7
As10 Sr8 In5 42.128(17) 7 7
As17 Sr8 In5 85.27(2) . 7
As24 Sr8 In5 92.97(2) . 7
In15 Sr8 In5 67.015(15) . 7
In3 Sr8 In5 67.005(16) 8 7
Sr10 Sr8 In5 155.51(5) . 7
In14 Sr8 In5 110.375(18) . 7
In10 Sr8 In5 110.733(19) . 7
As20 Sr9 As19 95.62(7) . .
As20 Sr9 As23 95.72(8) . .
As19 Sr9 As23 78.76(6) . .
As20 Sr9 As24 82.78(4) . .
As19 Sr9 As24 140.48(8) . .
As23 Sr9 As24 140.76(8) . .
As20 Sr9 Sr10 123.24(8) . .
As19 Sr9 Sr10 81.87(7) . .
As23 Sr9 Sr10 137.90(6) . .
As24 Sr9 Sr10 66.96(6) . .
As20 Sr9 Sr9 123.27(8) . 2_655
As19 Sr9 Sr9 138.00(7) . 2_655
As23 Sr9 Sr9 81.89(5) . 2_655
As24 Sr9 Sr9 67.11(6) . 2_655
Sr10 Sr9 Sr9 88.30(6) . 2_655
As20 Sr9 As24 176.57(9) . 2_655
As19 Sr9 As24 86.99(5) . 2_655
As23 Sr9 As24 86.97(4) . 2_655
As24 Sr9 As24 93.79(7) . 2_655
Sr10 Sr9 As24 54.86(5) . 2_655
Sr9 Sr9 As24 54.94(4) 2_655 2_655
As20 Sr9 Sr6 53.19(5) . .
As19 Sr9 Sr6 56.26(5) . .
As23 Sr9 Sr6 56.37(5) . .
As24 Sr9 Sr6 135.96(5) . .
Sr10 Sr9 Sr6 134.30(9) . .
Sr9 Sr9 Sr6 134.41(4) 2_655 .
As24 Sr9 Sr6 130.24(5) 2_655 .
As20 Sr9 Sr12 133.12(9) . 2_655
As19 Sr9 Sr12 51.28(3) . 2_655
As23 Sr9 Sr12 51.05(3) . 2_655
As24 Sr9 Sr12 144.10(8) . 2_655
Sr10 Sr9 Sr12 87.93(5) . 2_655
Sr9 Sr9 Sr12 87.83(6) 2_655 2_655
As24 Sr9 Sr12 50.31(3) 2_655 2_655
Sr6 Sr9 Sr12 79.94(5) . 2_655
As20 Sr9 In15 41.24(2) . .
As19 Sr9 In15 125.33(7) . .
As23 Sr9 In15 125.52(7) . .
As24 Sr9 In15 41.53(2) . .
Sr10 Sr9 In15 96.12(6) . .
Sr9 Sr9 In15 96.19(7) 2_655 .
As24 Sr9 In15 135.33(7) 2_655 .
Sr6 Sr9 In15 94.43(5) . .
Sr12 Sr9 In15 174.37(8) 2_655 .
As20 Sr9 Sr11 40.64(3) . .
As19 Sr9 Sr11 124.32(7) . .
As23 Sr9 Sr11 75.51(5) . .
As24 Sr9 Sr11 78.47(4) . .
Sr10 Sr9 Sr11 144.52(6) . .
Sr9 Sr9 Sr11 85.38(5) 2_655 .
As24 Sr9 Sr11 138.74(6) 2_655 .
Sr6 Sr9 Sr11 68.35(4) . .
Sr12 Sr9 Sr11 126.56(6) 2_655 .
In15 Sr9 Sr11 50.19(2) . .
As20 Sr9 Sr4 40.56(3) . .
As19 Sr9 Sr4 75.35(5) . .
As23 Sr9 Sr4 124.24(7) . .
As24 Sr9 Sr4 78.44(4) . .
Sr10 Sr9 Sr4 85.47(6) . .
Sr9 Sr9 Sr4 144.61(7) 2_655 .
As24 Sr9 Sr4 138.71(7) 2_655 .
Sr6 Sr9 Sr4 68.16(4) . .
Sr12 Sr9 Sr4 126.61(6) 2_655 .
In15 Sr9 Sr4 50.16(2) . .
Sr11 Sr9 Sr4 79.91(3) . .
As21 Sr10 As22 94.97(8) . .
As21 Sr10 As18 95.03(8) . .
As22 Sr10 As18 78.43(6) . .
As21 Sr10 As24 83.06(4) . 2_655
As22 Sr10 As24 140.57(9) . 2_655
As18 Sr10 As24 141.00(9) . 2_655
As21 Sr10 Sr10 123.42(8) . 2_655
As22 Sr10 Sr10 82.04(5) . 2_655
As18 Sr10 Sr10 138.13(8) . 2_655
As24 Sr10 Sr10 67.12(6) 2_655 2_655
As21 Sr10 Sr9 123.47(8) . .
As22 Sr10 Sr9 138.19(6) . .
As18 Sr10 Sr9 82.10(7) . .
As24 Sr10 Sr9 67.37(6) 2_655 .
Sr10 Sr10 Sr9 88.59(6) 2_655 .
As21 Sr10 As24 177.29(9) . .
As22 Sr10 As24 87.04(5) . .
As18 Sr10 As24 87.13(5) . .
As24 Sr10 As24 94.23(7) 2_655 .
Sr10 Sr10 As24 55.03(4) 2_655 .
Sr9 Sr10 As24 55.18(5) . .
As21 Sr10 Sr7 52.85(5) . .
As22 Sr10 Sr7 55.89(5) . .
As18 Sr10 Sr7 55.87(5) . .
As24 Sr10 Sr7 135.91(6) 2_655 .
Sr10 Sr10 Sr7 134.16(4) 2_655 .
Sr9 Sr10 Sr7 134.19(9) . .
As24 Sr10 Sr7 129.86(5) . .
As21 Sr10 Sr8 132.29(9) . .
As22 Sr10 Sr8 51.18(3) . .
As18 Sr10 Sr8 50.98(3) . .
As24 Sr10 Sr8 144.65(8) 2_655 .
Sr10 Sr10 Sr8 88.17(6) 2_655 .
Sr9 Sr10 Sr8 88.05(5) . .
As24 Sr10 Sr8 50.42(3) . .
Sr7 Sr10 Sr8 79.44(5) . .
As21 Sr10 In3 41.41(3) . 7_556
As22 Sr10 In3 124.97(7) . 7_556
As18 Sr10 In3 125.17(7) . 7_556
As24 Sr10 In3 41.66(2) 2_655 7_556
Sr10 Sr10 In3 96.33(7) 2_655 7_556
Sr9 Sr10 In3 96.45(6) . 7_556
As24 Sr10 In3 135.89(8) . 7_556
Sr7 Sr10 In3 94.25(5) . 7_556
Sr8 Sr10 In3 173.69(8) . 7_556
As21 Sr10 Sr5 40.65(3) . .
As22 Sr10 Sr5 123.68(8) . .
As18 Sr10 Sr5 75.10(5) . .
As24 Sr10 Sr5 78.72(4) 2_655 .
Sr10 Sr10 Sr5 144.90(7) 2_655 .
Sr9 Sr10 Sr5 85.48(6) . .
As24 Sr10 Sr5 138.95(7) . .
Sr7 Sr10 Sr5 68.08(4) . .
Sr8 Sr10 Sr5 126.07(6) . .
In3 Sr10 Sr5 50.29(3) 7_556 .
As21 Sr10 Sr1 40.60(3) . 7_556
As22 Sr10 Sr1 74.97(5) . 7_556
As18 Sr10 Sr1 123.60(8) . 7_556
As24 Sr10 Sr1 78.56(4) 2_655 7_556
Sr10 Sr10 Sr1 85.50(5) 2_655 7_556
Sr9 Sr10 Sr1 144.97(6) . 7_556
As24 Sr10 Sr1 138.78(7) . 7_556
Sr7 Sr10 Sr1 68.01(4) . 7_556
Sr8 Sr10 Sr1 126.13(7) . 7_556
In3 Sr10 Sr1 50.21(3) 7_556 7_556
Sr5 Sr10 Sr1 79.93(3) . 7_556
As6 Sr11 As1 173.23(3) 4_545 7
As6 Sr11 As20 97.98(3) 4_545 .
As1 Sr11 As20 86.43(3) 7 .
As6 Sr11 As23 87.61(3) 4_545 2_655
As1 Sr11 As23 96.68(3) 7 2_655
As20 Sr11 As23 100.39(3) . 2_655
As6 Sr11 As9 92.74(3) 4_545 7
As1 Sr11 As9 82.44(3) 7 7
As20 Sr11 As9 85.55(3) . 7
As23 Sr11 As9 173.94(3) 2_655 7
As6 Sr11 As1 83.71(3) 4_545 3_545
As1 Sr11 As1 91.50(3) 7 3_545
As20 Sr11 As1 175.25(3) . 3_545
As23 Sr11 As1 84.08(3) 2_655 3_545
As9 Sr11 As1 89.95(3) 7 3_545
As6 Sr11 In17 44.787(18) 4_545 3_545
As1 Sr11 In17 140.38(3) 7 3_545
As20 Sr11 In17 93.98(2) . 3_545
As23 Sr11 In17 44.227(17) 2_655 3_545
As9 Sr11 In17 137.14(2) 7 3_545
As1 Sr11 In17 90.34(2) 3_545 3_545
As6 Sr11 In15 141.03(3) 4_545 .
As1 Sr11 In15 44.309(17) 7 .
As20 Sr11 In15 43.732(17) . .
As23 Sr11 In15 92.42(2) 2_655 .
As9 Sr11 In15 91.11(2) 7 .
As1 Sr11 In15 135.08(2) 3_545 .
In17 Sr11 In15 117.53(2) 3_545 .
As6 Sr11 In13 89.68(2) 4_545 .
As1 Sr11 In13 90.03(2) 7 .
As20 Sr11 In13 43.475(17) . .
As23 Sr11 In13 142.89(3) 2_655 .
As9 Sr11 In13 43.166(17) 7 .
As1 Sr11 In13 132.35(2) 3_545 .
In17 Sr11 In13 116.926(19) 3_545 .
In15 Sr11 In13 67.538(15) . .
As6 Sr11 In2 42.227(18) 4_545 4_545
As1 Sr11 In2 132.20(2) 7 4_545
As20 Sr11 In2 138.67(2) . 4_545
As23 Sr11 In2 90.21(2) 2_655 4_545
As9 Sr11 In2 86.00(2) 7 4_545
As1 Sr11 In2 42.138(16) 3_545 4_545
In17 Sr11 In2 66.485(16) 3_545 4_545
In15 Sr11 In2 175.89(2) . 4_545
In13 Sr11 In2 111.858(18) . 4_545
As6 Sr11 In4 90.27(2) 4_545 3_545
As1 Sr11 In4 89.39(2) 7 3_545
As20 Sr11 In4 141.79(2) . 3_545
As23 Sr11 In4 42.474(18) 2_655 3_545
As9 Sr11 In4 131.47(2) 7 3_545
As1 Sr11 In4 42.329(16) 3_545 3_545
In17 Sr11 In4 66.352(14) 3_545 3_545
In15 Sr11 In4 115.313(19) . 3_545
In13 Sr11 In4 174.62(2) . 3_545
In2 Sr11 In4 64.945(14) 4_545 3_545
As6 Sr11 In4 132.99(2) 4_545 7
As1 Sr11 In4 41.448(17) 7 7
As20 Sr11 In4 90.00(2) . 7
As23 Sr11 In4 136.45(2) 2_655 7
As9 Sr11 In4 41.557(17) 7 7
As1 Sr11 In4 85.63(2) 3_545 7
In17 Sr11 In4 175.70(2) 3_545 7
In15 Sr11 In4 66.591(14) . 7
In13 Sr11 In4 65.230(15) . 7
In2 Sr11 In4 109.373(18) 4_545 7
In4 Sr11 In4 111.203(18) 3_545 7
As23 Sr12 As19 80.01(3) 2_655 2_655
As23 Sr12 As8 175.09(3) 2_655 8
As19 Sr12 As8 97.78(3) 2_655 8
As23 Sr12 As1 98.48(3) 2_655 7
As19 Sr12 As1 175.55(3) 2_655 7
As8 Sr12 As1 83.39(3) 8 7
As23 Sr12 As24 97.49(3) 2_655 .
As19 Sr12 As24 97.19(3) 2_655 .
As8 Sr12 As24 87.12(3) 8 .
As1 Sr12 As24 87.15(3) 7 .
As23 Sr12 As9 83.70(3) 2_655 3_545
As19 Sr12 As9 84.08(3) 2_655 3_545
As8 Sr12 As9 91.73(3) 8 3_545
As1 Sr12 As9 91.60(3) 7 3_545
As24 Sr12 As9 178.39(3) . 3_545
As23 Sr12 In15 94.04(2) 2_655 .
As19 Sr12 In15 139.99(3) 2_655 .
As8 Sr12 In15 90.46(2) 8 .
As1 Sr12 In15 44.080(18) 7 .
As24 Sr12 In15 43.973(18) . .
As9 Sr12 In15 134.97(2) 3_545 .
As23 Sr12 In3 140.05(3) 2_655 8
As19 Sr12 In3 93.44(2) 2_655 8
As8 Sr12 In3 44.143(17) 8 8
As1 Sr12 In3 90.39(2) 7 8
As24 Sr12 In3 43.850(18) . 8
As9 Sr12 In3 135.19(2) 3_545 8
In15 Sr12 In3 66.084(14) . 8
As23 Sr12 Sr9 52.21(4) 2_655 2_655
As19 Sr12 Sr9 52.04(4) 2_655 2_655
As8 Sr12 Sr9 129.56(5) 8 2_655
As1 Sr12 Sr9 130.07(4) 7 2_655
As24 Sr12 Sr9 62.88(4) . 2_655
As9 Sr12 Sr9 118.73(5) 3_545 2_655
In15 Sr12 Sr9 93.21(4) . 2_655
In3 Sr12 Sr9 92.87(4) 8 2_655
As23 Sr12 In12 87.34(2) 2_655 2_655
As19 Sr12 In12 42.558(18) 2_655 2_655
As8 Sr12 In12 88.09(2) 8 2_655
As1 Sr12 In12 133.42(3) 7 2_655
As24 Sr12 In12 138.15(2) . 2_655
As9 Sr12 In12 42.859(17) 3_545 2_655
In15 Sr12 In12 177.30(2) . 2_655
In3 Sr12 In12 114.135(18) 8 2_655
Sr9 Sr12 In12 89.47(4) 2_655 2_655
As23 Sr12 In4 42.492(18) 2_655 3_545
As19 Sr12 In4 87.40(2) 2_655 3_545
As8 Sr12 In4 133.34(2) 8 3_545
As1 Sr12 In4 88.68(2) 7 3_545
As24 Sr12 In4 138.44(2) . 3_545
As9 Sr12 In4 42.476(17) 3_545 3_545
In15 Sr12 In4 114.623(18) . 3_545
In3 Sr12 In4 177.44(2) 8 3_545
Sr9 Sr12 In4 89.55(4) 2_655 3_545
In12 Sr12 In4 65.032(14) 2_655 3_545
As23 Sr12 In2 138.67(3) 2_655 8
As19 Sr12 In2 138.07(3) 2_655 8
As8 Sr12 In2 42.159(17) 8 8
As1 Sr12 In2 42.150(17) 7 8
As24 Sr12 In2 93.03(2) . 8
As9 Sr12 In2 85.37(2) 3_545 8
In15 Sr12 In2 67.049(15) . 8
In3 Sr12 In2 67.045(15) 8 8
Sr9 Sr12 In2 155.90(5) 2_655 8
In12 Sr12 In2 110.432(19) 2_655 8
In4 Sr12 In2 110.790(18) 3_545 8
As5 In1 As4 114.23(3) . 2
As5 In1 As7 111.20(3) . .
As4 In1 As7 106.28(3) 2 .
As5 In1 As2 112.59(3) . 2
As4 In1 As2 106.64(3) 2 2
As7 In1 As2 105.29(3) . 2
As5 In1 Sr1 138.76(2) . 5_556
As4 In1 Sr1 51.67(2) 2 5_556
As7 In1 Sr1 55.59(2) . 5_556
As2 In1 Sr1 108.66(2) 2 5_556
As5 In1 Sr2 141.69(2) . 2
As4 In1 Sr2 51.76(2) 2 2
As7 In1 Sr2 107.10(2) . 2
As2 In1 Sr2 56.18(2) 2 2
Sr1 In1 Sr2 66.185(15) 5_556 2
As5 In1 Sr1 136.97(2) . .
As4 In1 Sr1 108.80(2) 2 .
As7 In1 Sr1 54.32(2) . .
As2 In1 Sr1 52.06(2) 2 .
Sr1 In1 Sr1 71.630(17) 5_556 .
Sr2 In1 Sr1 69.351(16) 2 .
As3 In2 As6 114.40(3) 2 .
As3 In2 As8 112.47(3) 2 .
As6 In2 As8 106.64(3) . .
As3 In2 As1 111.12(3) 2 2
As6 In2 As1 106.89(3) . 2
As8 In2 As1 104.70(3) . 2
As3 In2 Sr11 139.27(2) 2 4
As6 In2 Sr11 51.75(2) . 4
As8 In2 Sr11 108.26(2) . 4
As1 In2 Sr11 56.12(2) 2 4
As3 In2 Sr3 141.66(2) 2 .
As6 In2 Sr3 51.65(2) . .
As8 In2 Sr3 56.26(2) . .
As1 In2 Sr3 107.22(2) 2 .
Sr11 In2 Sr3 65.893(15) 4 .
As3 In2 Sr12 137.44(2) 2 8_456
As6 In2 Sr12 108.16(2) . 8_456
As8 In2 Sr12 52.71(2) . 8_456
As1 In2 Sr12 53.33(2) 2 8_456
Sr11 In2 Sr12 70.436(15) 4 8_456
Sr3 In2 Sr12 69.278(16) . 8_456
As21 In3 As24 104.82(3) 7_556 8_456
As21 In3 As8 107.81(3) 7_556 .
As24 In3 As8 110.11(3) 8_456 .
As21 In3 As2 107.91(3) 7_556 2
As24 In3 As2 110.06(3) 8_456 2
As8 In3 As2 115.53(3) . 2
As21 In3 Sr1 55.41(2) 7_556 .
As24 In3 Sr1 107.01(3) 8_456 .
As8 In3 Sr1 142.33(2) . .
As2 In3 Sr1 54.83(2) 2 .
As21 In3 Sr5 55.34(2) 7_556 7_556
As24 In3 Sr5 107.07(2) 8_456 7_556
As8 In3 Sr5 54.78(2) . 7_556
As2 In3 Sr5 142.33(2) 2 7_556
Sr1 In3 Sr5 107.921(18) . 7_556
As21 In3 Sr12 108.96(2) 7_556 8_456
As24 In3 Sr12 56.63(2) 8_456 8_456
As8 In3 Sr12 54.79(2) . 8_456
As2 In3 Sr12 142.98(2) 2 8_456
Sr1 In3 Sr12 156.33(2) . 8_456
Sr5 In3 Sr12 66.515(16) 7_556 8_456
As21 In3 Sr8 109.02(3) 7_556 8_456
As24 In3 Sr8 56.59(2) 8_456 8_456
As8 In3 Sr8 143.01(2) . 8_456
As2 In3 Sr8 54.79(2) 2 8_456
Sr1 In3 Sr8 66.506(16) . 8_456
Sr5 In3 Sr8 156.35(2) 7_556 8_456
Sr12 In3 Sr8 108.749(18) 8_456 8_456
As21 In3 Sr10 49.63(4) 7_556 7_556
As24 In3 Sr10 55.19(4) 8_456 7_556
As8 In3 Sr10 121.99(4) . 7_556
As2 In3 Sr10 122.18(4) 2 7_556
Sr1 In3 Sr10 75.49(4) . 7_556
Sr5 In3 Sr10 75.37(4) 7_556 7_556
Sr12 In3 Sr10 80.88(4) 8_456 7_556
Sr8 In3 Sr10 81.01(4) 8_456 7_556
As12 In4 As23 108.32(3) . 4
As12 In4 As1 120.20(3) . .
As23 In4 As1 109.12(3) 4 .
As12 In4 As9 110.66(3) . .
As23 In4 As9 104.16(3) 4 .
As1 In4 As9 103.19(3) . .
As12 In4 Sr6 57.89(2) . 4
As23 In4 Sr6 58.90(2) 4 4
As1 In4 Sr6 161.16(2) . 4
As9 In4 Sr6 94.30(3) . 4
As12 In4 Sr11 144.03(2) . 3_455
As23 In4 Sr11 54.19(2) 4 3_455
As1 In4 Sr11 56.06(2) . 3_455
As9 In4 Sr11 104.50(2) . 3_455
Sr6 In4 Sr11 112.97(2) 4 3_455
As12 In4 Sr12 134.46(2) . 3_455
As23 In4 Sr12 51.42(2) 4 3_455
As1 In4 Sr12 105.35(2) . 3_455
As9 In4 Sr12 54.58(2) . 3_455
Sr6 In4 Sr12 79.08(2) 4 3_455
Sr11 In4 Sr12 63.664(15) 3_455 3_455
As12 In4 Sr11 141.26(2) . 7
As23 In4 Sr11 109.78(2) 4 7
As1 In4 Sr11 51.30(2) . 7
As9 In4 Sr11 52.70(2) . 7
Sr6 In4 Sr11 143.62(2) 4 7
Sr11 In4 Sr11 68.796(18) 3_455 7
Sr12 In4 Sr11 69.381(15) 3_455 7
As3 In5 As11 114.31(3) . .
As3 In5 As2 112.40(3) . .
As11 In5 As2 106.78(3) . .
As3 In5 As10 111.12(3) . .
As11 In5 As10 106.92(3) . .
As2 In5 As10 104.68(3) . .
As3 In5 Sr4 139.25(2) . .
As11 In5 Sr4 51.82(2) . .
As2 In5 Sr4 108.34(2) . .
As10 In5 Sr4 56.09(2) . .
As3 In5 Sr2 141.64(2) . .
As11 In5 Sr2 51.75(2) . .
As2 In5 Sr2 56.32(2) . .
As10 In5 Sr2 107.23(2) . .
Sr4 In5 Sr2 65.957(15) . .
As3 In5 Sr8 137.40(2) . 7
As11 In5 Sr8 108.29(2) . 7
As2 In5 Sr8 52.72(2) . 7
As10 In5 Sr8 53.30(2) . 7
Sr4 In5 Sr8 70.468(16) . 7
Sr2 In5 Sr8 69.320(15) . 7
As3 In6 As12 117.96(3) . .
As3 In6 As13 111.97(3) . .
As12 In6 As13 104.64(3) . .
As3 In6 As6 111.94(3) . .
As12 In6 As6 104.66(3) . .
As13 In6 As6 104.49(3) . .
As3 In6 Sr3 140.87(2) . .
As12 In6 Sr3 101.17(2) . .
As13 In6 Sr3 53.45(2) . .
As6 In6 Sr3 53.38(2) . .
As5 In7 As14 118.13(3) . .
As5 In7 As4 111.72(3) . .
As14 In7 As4 104.92(3) . .
As5 In7 As11 111.84(3) . .
As14 In7 As11 104.77(3) . .
As4 In7 As11 104.28(3) . .
As5 In7 Sr2 140.44(2) . .
As14 In7 Sr2 101.43(2) . .
As4 In7 Sr2 53.38(2) . .
As11 In7 Sr2 53.25(2) . .
As5 In8 As13 114.26(3) . .
As5 In8 As15 111.36(3) . .
As13 In8 As15 106.05(3) . .
As5 In8 As8 112.53(3) . .
As13 In8 As8 106.62(3) . .
As15 In8 As8 105.40(3) . .
As5 In8 Sr5 138.77(2) . .
As13 In8 Sr5 51.57(2) . .
As15 In8 Sr5 55.46(2) . .
As8 In8 Sr5 108.70(2) . .
As5 In8 Sr3 141.66(2) . .
As13 In8 Sr3 51.70(2) . .
As15 In8 Sr3 106.97(2) . .
As8 In8 Sr3 56.22(2) . .
Sr5 In8 Sr3 66.114(15) . .
As5 In8 Sr5 137.10(2) . 7_556
As13 In8 Sr5 108.65(2) . 7_556
As15 In8 Sr5 54.35(2) . 7_556
As8 In8 Sr5 52.13(2) . 7_556
Sr5 In8 Sr5 71.582(18) . 7_556
Sr3 In8 Sr5 69.285(15) . 7_556
As21 In9 As7 108.74(3) 7_556 .
As21 In9 As15 108.77(3) 7_556 .
As7 In9 As15 116.85(3) . .
As21 In9 As16 104.15(3) 7_556 7_556
As7 In9 As16 108.86(3) . 7_556
As15 In9 As16 108.73(3) . 7_556
As21 In9 Sr2 108.47(2) 7_556 6_556
As7 In9 Sr2 55.00(2) . 6_556
As15 In9 Sr2 142.21(2) . 6_556
As16 In9 Sr2 55.27(2) 7_556 6_556
As21 In9 Sr3 108.50(2) 7_556 7_556
As7 In9 Sr3 142.22(2) . 7_556
As15 In9 Sr3 54.91(2) . 7_556
As16 In9 Sr3 55.21(2) 7_556 7_556
Sr2 In9 Sr3 106.420(18) 6_556 7_556
As21 In9 Sr5 54.31(2) 7_556 7_556
As7 In9 Sr5 142.78(2) . 7_556
As15 In9 Sr5 56.07(2) . 7_556
As16 In9 Sr5 107.61(2) 7_556 7_556
Sr2 In9 Sr5 154.92(2) 6_556 7_556
Sr3 In9 Sr5 68.430(15) 7_556 7_556
As21 In9 Sr1 54.30(2) 7_556 .
As7 In9 Sr1 56.08(2) . .
As15 In9 Sr1 142.84(2) . .
As16 In9 Sr1 107.66(2) 7_556 .
Sr2 In9 Sr1 68.419(15) 6_556 .
Sr3 In9 Sr1 154.94(2) 7_556 .
Sr5 In9 Sr1 105.333(18) 7_556 .
As21 In9 Sr7 50.98(2) 7_556 7_556
As7 In9 Sr7 121.57(2) . 7_556
As15 In9 Sr7 121.57(2) . 7_556
As16 In9 Sr7 53.17(2) 7_556 7_556
Sr2 In9 Sr7 78.714(18) 6_556 7_556
Sr3 In9 Sr7 78.782(18) 7_556 7_556
Sr5 In9 Sr7 76.209(18) 7_556 7_556
Sr1 In9 Sr7 76.157(19) . 7_556
As12 In10 As18 108.23(3) . .
As12 In10 As10 120.15(3) . .
As18 In10 As10 109.24(3) . .
As12 In10 As17 110.67(3) . .
As18 In10 As17 104.19(3) . .
As10 In10 As17 103.19(3) . .
As12 In10 Sr7 57.98(2) . .
As18 In10 Sr7 58.75(2) . .
As10 In10 Sr7 161.19(3) . .
As17 In10 Sr7 94.26(3) . .
As12 In10 Sr4 144.00(2) . .
As18 In10 Sr4 54.25(2) . .
As10 In10 Sr4 56.12(2) . .
As17 In10 Sr4 104.52(2) . .
Sr7 In10 Sr4 112.89(2) . .
As12 In10 Sr8 134.39(2) . .
As18 In10 Sr8 51.46(2) . .
As10 In10 Sr8 105.46(2) . .
As17 In10 Sr8 54.56(2) . .
Sr7 In10 Sr8 78.92(2) . .
Sr4 In10 Sr8 63.729(15) . .
As12 In10 Sr4 141.20(2) . 7
As18 In10 Sr4 109.92(2) . 7
As10 In10 Sr4 51.325(19) . 7
As17 In10 Sr4 52.68(2) . 7
Sr7 In10 Sr4 143.55(2) . 7
Sr4 In10 Sr4 68.878(17) . 7
Sr8 In10 Sr4 69.462(16) . 7
As18 In11 As19 103.77(3) . .
As18 In11 As11 111.75(3) . .
As19 In11 As11 105.94(3) . .
As18 In11 As13 105.95(3) . .
As19 In11 As13 112.09(3) . .
As11 In11 As13 116.67(3) . .
As18 In11 Sr5 103.90(3) . .
As19 In11 Sr5 58.40(2) . .
As11 In11 Sr5 143.88(2) . .
As13 In11 Sr5 55.80(2) . .
As18 In11 Sr4 58.20(2) . .
As19 In11 Sr4 103.64(2) . .
As11 In11 Sr4 55.70(2) . .
As13 In11 Sr4 143.79(2) . .
Sr5 In11 Sr4 153.07(2) . .
As14 In12 As19 108.53(3) . .
As14 In12 As15 119.61(3) . .
As19 In12 As15 108.87(3) . .
As14 In12 As9 110.21(3) . 4_545
As19 In12 As9 104.47(3) . 4_545
As15 In12 As9 104.10(3) . 4_545
As14 In12 Sr6 58.10(2) . .
As19 In12 Sr6 58.87(2) . .
As15 In12 Sr6 160.44(3) . .
As9 In12 Sr6 94.21(3) 4_545 .
As14 In12 Sr5 143.78(2) . .
As19 In12 Sr5 54.34(2) . .
As15 In12 Sr5 55.72(2) . .
As9 In12 Sr5 105.31(2) 4_545 .
Sr6 In12 Sr5 113.06(2) . .
As14 In12 Sr3 140.21(2) . 7_556
As19 In12 Sr3 110.54(3) . 7_556
As15 In12 Sr3 52.48(2) . 7_556
As9 In12 Sr3 52.34(2) 4_545 7_556
Sr6 In12 Sr3 143.45(2) . 7_556
Sr5 In12 Sr3 69.908(15) . 7_556
As14 In12 Sr12 134.72(2) . 2_655
As19 In12 Sr12 51.76(2) . 2_655
As15 In12 Sr12 105.67(2) . 2_655
As9 In12 Sr12 54.64(2) 4_545 2_655
Sr6 In12 Sr12 79.27(2) . 2_655
Sr5 In12 Sr12 64.210(15) . 2_655
Sr3 In12 Sr12 69.448(16) 7_556 2_655
As9 In13 As17 116.96(3) 7 7
As9 In13 As20 108.37(3) 7 .
As17 In13 As20 108.43(3) 7 .
As9 In13 As16 109.02(3) 7 4_545
As17 In13 As16 108.92(3) 7 4_545
As20 In13 As16 104.41(3) . 4_545
As9 In13 Sr3 55.04(2) 7 4_545
As17 In13 Sr3 142.66(2) 7 4_545
As20 In13 Sr3 108.42(2) . 4_545
As16 In13 Sr3 55.39(2) 4_545 4_545
As9 In13 Sr2 142.71(2) 7 .
As17 In13 Sr2 55.01(2) 7 .
As20 In13 Sr2 108.43(2) . .
As16 In13 Sr2 55.32(2) 4_545 .
Sr3 In13 Sr2 106.771(18) 4_545 .
As9 In13 Sr4 142.41(2) 7 .
As17 In13 Sr4 55.63(2) 7 .
As20 In13 Sr4 54.45(2) . .
As16 In13 Sr4 107.82(2) 4_545 .
Sr3 In13 Sr4 155.15(2) 4_545 .
Sr2 In13 Sr4 68.237(15) . .
As9 In13 Sr11 55.60(2) 7 .
As17 In13 Sr11 142.40(2) 7 .
As20 In13 Sr11 54.41(2) . .
As16 In13 Sr11 107.93(2) 4_545 .
Sr3 In13 Sr11 68.288(15) 4_545 .
Sr2 In13 Sr11 155.17(2) . .
Sr4 In13 Sr11 105.496(17) . .
As9 In13 Sr6 121.56(2) 7 .
As17 In13 Sr6 121.44(2) 7 .
As20 In13 Sr6 51.12(2) . .
As16 In13 Sr6 53.29(2) 4_545 .
Sr3 In13 Sr6 78.781(18) 4_545 .
Sr2 In13 Sr6 78.679(19) . .
Sr4 In13 Sr6 76.367(18) . .
Sr11 In13 Sr6 76.486(18) . .
As14 In14 As22 108.47(3) 4 .
As14 In14 As7 119.65(3) 4 4
As22 In14 As7 108.88(3) . 4
As14 In14 As17 110.10(3) 4 .
As22 In14 As17 104.60(3) . .
As7 In14 As17 104.10(3) 4 .
As14 In14 Sr7 58.14(2) 4 .
As22 In14 Sr7 58.83(2) . .
As7 In14 Sr7 160.50(3) 4 .
As17 In14 Sr7 94.14(3) . .
As14 In14 Sr1 143.79(2) 4 8
As22 In14 Sr1 54.35(2) . 8
As7 In14 Sr1 55.72(2) 4 8
As17 In14 Sr1 105.41(2) . 8
Sr7 In14 Sr1 113.03(2) . 8
As14 In14 Sr8 134.64(2) 4 .
As22 In14 Sr8 51.83(2) . .
As7 In14 Sr8 105.70(2) 4 .
As17 In14 Sr8 54.70(2) . .
Sr7 In14 Sr8 79.17(2) . .
Sr1 In14 Sr8 64.267(15) 8 .
As14 In14 Sr2 140.18(2) 4 7
As22 In14 Sr2 110.62(2) . 7
As7 In14 Sr2 52.47(2) 4 7
As17 In14 Sr2 52.349(19) . 7
Sr7 In14 Sr2 143.37(2) . 7
Sr1 In14 Sr2 69.950(16) 8 7
Sr8 In14 Sr2 69.478(15) . 7
As20 In15 As10 108.12(3) . 7
As20 In15 As1 108.11(3) . 7
As10 In15 As1 114.40(3) 7 7
As20 In15 As24 103.92(3) . .
As10 In15 As24 110.89(3) 7 .
As1 In15 As24 110.79(3) 7 .
As20 In15 Sr11 55.43(2) . .
As10 In15 Sr11 141.85(2) 7 .
As1 In15 Sr11 55.06(2) 7 .
As24 In15 Sr11 106.73(3) . .
As20 In15 Sr4 55.42(2) . .
As10 In15 Sr4 55.09(2) 7 .
As1 In15 Sr4 141.87(2) 7 .
As24 In15 Sr4 106.80(3) . .
Sr11 In15 Sr4 107.876(18) . .
As20 In15 Sr8 108.35(2) . .
As10 In15 Sr8 55.54(2) 7 .
As1 In15 Sr8 143.42(2) 7 .
As24 In15 Sr8 56.74(2) . .
Sr11 In15 Sr8 155.96(2) . .
Sr4 In15 Sr8 66.218(16) . .
As20 In15 Sr12 108.36(2) . .
As10 In15 Sr12 143.40(2) 7 .
As1 In15 Sr12 55.49(2) 7 .
As24 In15 Sr12 56.68(2) . .
Sr11 In15 Sr12 66.210(15) . .
Sr4 In15 Sr12 155.98(2) . .
Sr8 In15 Sr12 109.054(18) . .
As20 In15 Sr9 48.82(4) . .
As10 In15 Sr9 122.67(4) 7 .
As1 In15 Sr9 122.51(4) 7 .
As24 In15 Sr9 55.10(4) . .
Sr11 In15 Sr9 75.13(4) . .
Sr4 In15 Sr9 75.23(4) . .
Sr8 In15 Sr9 80.86(4) . .
Sr12 In15 Sr9 80.78(4) . .
As3 In16 As3 109.75(4) 2 .
As3 In16 As5 109.05(2) 2 .
As3 In16 As5 109.66(2) . .
As3 In16 As5 109.66(2) 2 2
As3 In16 As5 109.05(2) . 2
As5 In16 As5 109.67(4) . 2
As23 In17 As23 104.18(4) 3_455 4
As23 In17 As6 111.73(2) 3_455 .
As23 In17 As6 105.90(3) 4 .
As23 In17 As6 105.89(3) 3_455 2
As23 In17 As6 111.73(2) 4 2
As6 In17 As6 116.78(4) . 2
As23 In17 Sr11 58.25(2) 3_455 4
As23 In17 Sr11 103.94(3) 4 4
As6 In17 Sr11 55.646(19) . 4
As6 In17 Sr11 143.86(2) 2 4
As23 In17 Sr11 103.95(2) 3_455 3_455
As23 In17 Sr11 58.25(2) 4 3_455
As6 In17 Sr11 143.86(2) . 3_455
As6 In17 Sr11 55.647(19) 2 3_455
Sr11 In17 Sr11 153.16(3) 4 3_455
As22 In18 As22 103.47(4) 3_455 4
As22 In18 As4 105.87(3) 3_455 2_565
As22 In18 As4 112.11(2) 4 2_565
As22 In18 As4 112.11(2) 3_455 1_565
As22 In18 As4 105.87(3) 4 1_565
As4 In18 As4 116.71(4) 2_565 1_565
As22 In18 Sr1 58.41(2) 3_455 6_565
As22 In18 Sr1 103.59(2) 4 6_565
As4 In18 Sr1 143.80(2) 2_565 6_565
As4 In18 Sr1 55.78(2) 1_565 6_565
As22 In18 Sr1 103.59(2) 3_455 5_566
As22 In18 Sr1 58.41(2) 4 5_566
As4 In18 Sr1 55.78(2) 2_565 5_566
As4 In18 Sr1 143.80(2) 1_565 5_566
Sr1 In18 Sr1 153.04(3) 6_565 5_566
In2 As1 In4 104.44(3) 2 .
In2 As1 In15 106.51(3) 2 7
In4 As1 In15 106.78(3) . 7
In2 As1 Sr11 163.40(3) 2 7
In4 As1 Sr11 87.25(3) . 7
In15 As1 Sr11 80.63(3) 7 7
In2 As1 Sr12 84.52(3) 2 7
In4 As1 Sr12 165.88(3) . 7
In15 As1 Sr12 80.43(3) 7 7
Sr11 As1 Sr12 81.91(3) 7 7
In2 As1 Sr11 81.74(3) 2 3_455
In4 As1 Sr11 81.61(3) . 3_455
In15 As1 Sr11 165.79(3) 7 3_455
Sr11 As1 Sr11 88.50(3) 7 3_455
Sr12 As1 Sr11 89.05(3) 7 3_455
In5 As2 In1 103.87(3) . 2
In5 As2 In3 106.67(3) . 2
In1 As2 In3 107.20(3) 2 2
In5 As2 Sr1 164.85(3) . 2
In1 As2 Sr1 85.90(3) 2 2
In3 As2 Sr1 80.81(3) 2 2
In5 As2 Sr8 85.16(3) . 7
In1 As2 Sr8 164.90(3) 2 7
In3 As2 Sr8 81.11(3) 2 7
Sr1 As2 Sr8 83.00(3) 2 7
In5 As2 Sr2 81.62(3) . .
In1 As2 Sr2 81.67(3) 2 .
In3 As2 Sr2 165.44(3) 2 .
Sr1 As2 Sr2 88.51(3) 2 .
Sr8 As2 Sr2 87.82(3) 7 .
In2 As3 In5 112.72(3) 2 .
In2 As3 In16 108.43(3) 2 .
In5 As3 In16 108.52(3) . .
In2 As3 In6 108.09(3) 2 .
In5 As3 In6 108.09(3) . .
In16 As3 In6 111.01(3) . .
In18 As4 In7 106.11(3) 1_545 .
In18 As4 In1 104.55(3) 1_545 2
In7 As4 In1 107.00(3) . 2
In18 As4 Sr1 79.22(3) 1_545 6
In7 As4 Sr1 163.60(3) . 6
In1 As4 Sr1 86.09(3) 2 6
In18 As4 Sr2 162.54(3) 1_545 .
In7 As4 Sr2 83.32(3) . .
In1 As4 Sr2 86.07(3) 2 .
Sr1 As4 Sr2 87.88(3) 6 .
In1 As5 In8 112.53(3) . .
In1 As5 In16 108.37(3) . .
In8 As5 In16 108.40(3) . .
In1 As5 In7 108.23(3) . .
In8 As5 In7 108.12(3) . .
In16 As5 In7 111.22(3) . .
In17 As6 In2 104.46(3) . .
In17 As6 In6 106.25(3) . .
In2 As6 In6 106.78(3) . .
In17 As6 Sr11 79.57(3) . 4
In2 As6 Sr11 86.02(3) . 4
In6 As6 Sr11 163.59(3) . 4
In17 As6 Sr3 162.45(3) . .
In2 As6 Sr3 86.24(3) . .
In6 As6 Sr3 83.27(3) . .
Sr11 As6 Sr3 87.49(3) 4 .
In1 As7 In9 105.91(3) . .
In1 As7 In14 105.23(3) . 4_545
In9 As7 In14 105.12(3) . 4_545
In1 As7 Sr2 165.67(3) . 6_556
In9 As7 Sr2 80.62(3) . 6_556
In14 As7 Sr2 84.81(3) 4_545 6_556
In1 As7 Sr1 83.95(3) . .
In9 As7 Sr1 80.79(3) . .
In14 As7 Sr1 166.83(3) 4_545 .
Sr2 As7 Sr1 84.58(3) 6_556 .
In1 As7 Sr1 82.26(3) . 5_556
In9 As7 Sr1 167.14(3) . 5_556
In14 As7 Sr1 81.67(3) 4_545 5_556
Sr2 As7 Sr1 89.27(3) 6_556 5_556
Sr1 As7 Sr1 90.41(3) . 5_556
In2 As8 In8 103.95(3) . .
In2 As8 In3 106.60(3) . .
In8 As8 In3 107.23(3) . .
In2 As8 Sr5 164.84(3) . 7_556
In8 As8 Sr5 85.80(3) . 7_556
In3 As8 Sr5 80.90(3) . 7_556
In2 As8 Sr12 85.13(3) . 8_456
In8 As8 Sr12 164.88(3) . 8_456
In3 As8 Sr12 81.07(3) . 8_456
Sr5 As8 Sr12 83.05(3) 7_556 8_456
In2 As8 Sr3 81.76(3) . .
In8 As8 Sr3 81.67(3) . .
In3 As8 Sr3 165.34(3) . .
Sr5 As8 Sr3 88.32(3) 7_556 .
Sr12 As8 Sr3 87.82(3) 8_456 .
In13 As9 In4 105.31(3) 7 .
In13 As9 In12 104.85(3) 7 4
In4 As9 In12 103.76(3) . 4
In13 As9 Sr3 80.57(3) 7 6_565
In4 As9 Sr3 167.91(3) . 6_565
In12 As9 Sr3 84.50(3) 4 6_565
In13 As9 Sr11 81.23(3) 7 7
In4 As9 Sr11 85.74(3) . 7
In12 As9 Sr11 166.57(3) 4 7
Sr3 As9 Sr11 84.74(3) 6_565 7
In13 As9 Sr12 166.89(3) 7 3_455
In4 As9 Sr12 82.95(3) . 3_455
In12 As9 Sr12 82.50(3) 4 3_455
Sr3 As9 Sr12 89.51(3) 6_565 3_455
Sr11 As9 Sr12 89.40(3) 7 3_455
In5 As10 In10 104.43(3) . .
In5 As10 In15 106.47(3) . 7
In10 As10 In15 106.84(3) . 7
In5 As10 Sr4 163.42(3) . 7
In10 As10 Sr4 87.26(3) . 7
In15 As10 Sr4 80.63(3) 7 7
In5 As10 Sr8 84.57(3) . 7
In10 As10 Sr8 165.84(3) . 7
In15 As10 Sr8 80.38(3) 7 7
Sr4 As10 Sr8 81.87(3) 7 7
In5 As10 Sr4 81.75(3) . .
In10 As10 Sr4 81.51(3) . .
In15 As10 Sr4 165.85(3) 7 .
Sr4 As10 Sr4 88.54(3) 7 .
Sr8 As10 Sr4 89.14(3) 7 .
In11 As11 In5 104.53(3) . .
In11 As11 In7 106.17(3) . .
In5 As11 In7 106.93(3) . .
In11 As11 Sr2 162.49(3) . .
In5 As11 Sr2 86.01(3) . .
In7 As11 Sr2 83.42(3) . .
In11 As11 Sr4 79.56(3) . .
In5 As11 Sr4 85.94(3) . .
In7 As11 Sr4 163.57(3) . .
Sr2 As11 Sr4 87.44(3) . .
In6 As12 In4 101.59(3) . .
In6 As12 In10 101.68(3) . .
In4 As12 In10 104.75(3) . .
In6 As12 Sr6 105.36(3) . 4
In4 As12 Sr6 79.85(3) . 4
In10 As12 Sr6 151.05(3) . 4
In6 As12 Sr7 105.47(3) . .
In4 As12 Sr7 151.07(3) . .
In10 As12 Sr7 79.71(3) . .
Sr6 As12 Sr7 83.28(3) 4 .
In11 As13 In6 106.19(3) . .
In11 As13 In8 104.62(3) . .
In6 As13 In8 106.75(3) . .
In11 As13 Sr5 79.17(3) . .
In6 As13 Sr5 163.65(3) . .
In8 As13 Sr5 86.27(3) . .
In11 As13 Sr3 162.45(3) . .
In6 As13 Sr3 83.23(3) . .
In8 As13 Sr3 86.17(3) . .
Sr5 As13 Sr3 87.93(3) . .
In7 As14 In12 101.80(3) . .
In7 As14 In14 101.71(3) . 4_545
In12 As14 In14 105.65(3) . 4_545
In7 As14 Sr7 105.05(3) . 4_545
In12 As14 Sr7 151.03(3) . 4_545
In14 As14 Sr7 79.41(3) 4_545 4_545
In7 As14 Sr6 105.04(3) . .
In12 As14 Sr6 79.51(3) . .
In14 As14 Sr6 151.08(3) 4_545 .
Sr7 As14 Sr6 83.20(3) 4_545 .
In8 As15 In9 105.71(3) . .
In8 As15 In12 105.28(3) . .
In9 As15 In12 105.16(3) . .
In8 As15 Sr3 165.76(3) . 7_556
In9 As15 Sr3 80.69(3) . 7_556
In12 As15 Sr3 84.77(3) . 7_556
In8 As15 Sr5 83.88(3) . 7_556
In9 As15 Sr5 80.74(3) . 7_556
In12 As15 Sr5 166.87(3) . 7_556
Sr3 As15 Sr5 84.66(3) 7_556 7_556
In8 As15 Sr5 82.47(3) . .
In9 As15 Sr5 167.10(3) . .
In12 As15 Sr5 81.66(3) . .
Sr3 As15 Sr5 89.20(3) 7_556 .
Sr5 As15 Sr5 90.43(3) 7_556 .
In9 As16 In13 104.18(3) 7_556 4
In9 As16 Sr3 80.43(3) 7_556 .
In13 As16 Sr3 80.01(3) 4 .
In9 As16 Sr2 80.35(3) 7_556 4
In13 As16 Sr2 80.14(3) 4 4
Sr3 As16 Sr2 147.94(3) . 4
In9 As16 Sr6 170.30(3) 7_556 4
In13 As16 Sr6 85.52(3) 4 4
Sr3 As16 Sr6 101.67(3) . 4
Sr2 As16 Sr6 101.60(3) 4 4
In9 As16 Sr7 85.84(3) 7_556 .
In13 As16 Sr7 169.98(3) 4 .
Sr3 As16 Sr7 102.04(3) . .
Sr2 As16 Sr7 101.88(3) 4 .
Sr6 As16 Sr7 84.46(3) 4 .
In13 As17 In10 105.28(3) 7 .
In13 As17 In14 104.93(3) 7 .
In10 As17 In14 103.77(3) . .
In13 As17 Sr2 80.66(3) 7 7
In10 As17 Sr2 167.84(3) . 7
In14 As17 Sr2 84.51(3) . 7
In13 As17 Sr4 81.17(3) 7 7
In10 As17 Sr4 85.77(3) . 7
In14 As17 Sr4 166.53(3) . 7
Sr2 As17 Sr4 84.68(3) 7 7
In13 As17 Sr8 167.00(3) 7 .
In10 As17 Sr8 82.93(3) . .
In14 As17 Sr8 82.35(3) . .
Sr2 As17 Sr8 89.48(3) 7 .
Sr4 As17 Sr8 89.54(3) 7 .
In11 As18 In10 103.71(3) . .
In11 As18 Sr8 156.46(3) . .
In10 As18 Sr8 86.02(3) . .
In11 As18 Sr10 105.24(5) . .
In10 As18 Sr10 142.73(6) . .
Sr8 As18 Sr10 76.58(4) . .
In11 As18 Sr4 77.57(3) . .
In10 As18 Sr4 83.21(3) . .
Sr8 As18 Sr4 82.48(3) . .
Sr10 As18 Sr4 125.70(5) . .
In11 As18 Sr7 102.72(3) . .
In10 As18 Sr7 78.25(3) . .
Sr8 As18 Sr7 100.22(3) . .
Sr10 As18 Sr7 72.89(5) . .
Sr4 As18 Sr7 161.01(3) . .
In11 As19 In12 103.53(3) . .
In11 As19 Sr12 156.68(3) . 2_655
In12 As19 Sr12 85.68(3) . 2_655
In11 As19 Sr9 105.75(5) . .
In12 As19 Sr9 142.22(6) . .
Sr12 As19 Sr9 76.68(4) 2_655 .
In11 As19 Sr5 77.17(3) . .
In12 As19 Sr5 83.05(3) . .
Sr12 As19 Sr5 82.87(3) 2_655 .
Sr9 As19 Sr5 126.43(5) . .
In11 As19 Sr6 102.55(3) . .
In12 As19 Sr6 78.10(3) . .
Sr12 As19 Sr6 100.29(3) 2_655 .
Sr9 As19 Sr6 72.68(5) . .
Sr5 As19 Sr6 160.55(3) . .
In15 As20 In13 105.70(3) . .
In15 As20 Sr9 89.93(5) . .
In13 As20 Sr9 164.36(5) . .
In15 As20 Sr6 166.62(3) . .
In13 As20 Sr6 87.67(3) . .
Sr9 As20 Sr6 76.69(5) . .
In15 As20 Sr11 80.84(3) . .
In13 As20 Sr11 82.11(3) . .
Sr9 As20 Sr11 100.73(5) . .
Sr6 As20 Sr11 101.54(3) . .
In15 As20 Sr4 80.86(3) . .
In13 As20 Sr4 82.06(3) . .
Sr9 As20 Sr4 100.90(5) . .
Sr6 As20 Sr4 101.32(3) . .
Sr11 As20 Sr4 151.51(3) . .
In3 As21 In9 106.20(3) 7_556 7_556
In3 As21 Sr10 88.96(5) 7_556 .
In9 As21 Sr10 164.84(5) 7_556 .
In3 As21 Sr5 81.02(3) 7_556 .
In9 As21 Sr5 82.38(3) 7_556 .
Sr10 As21 Sr5 100.34(6) . .
In3 As21 Sr1 80.92(3) 7_556 7_556
In9 As21 Sr1 82.42(3) 7_556 7_556
Sr10 As21 Sr1 100.45(5) . 7_556
Sr5 As21 Sr1 152.07(3) . 7_556
In3 As21 Sr7 165.77(3) 7_556 .
In9 As21 Sr7 88.03(3) 7_556 .
Sr10 As21 Sr7 76.81(5) . .
Sr5 As21 Sr7 101.40(3) . .
Sr1 As21 Sr7 101.34(3) 7_556 .
In18 As22 In14 103.64(3) 3_545 .
In18 As22 Sr8 156.72(3) 3_545 .
In14 As22 Sr8 85.51(3) . .
In18 As22 Sr10 105.73(5) 3_545 .
In14 As22 Sr10 142.42(6) . .
Sr8 As22 Sr10 76.60(4) . .
In18 As22 Sr1 77.17(2) 3_545 8
In14 As22 Sr1 83.03(3) . 8
Sr8 As22 Sr1 82.87(3) . 8
Sr10 As22 Sr1 126.06(5) . 8
In18 As22 Sr7 102.73(3) 3_545 .
In14 As22 Sr7 78.08(3) . .
Sr8 As22 Sr7 100.09(3) . .
Sr10 As22 Sr7 73.03(5) . .
Sr1 As22 Sr7 160.54(3) 8 .
In17 As23 In4 103.72(3) 3_545 4_545
In17 As23 Sr12 156.39(3) 3_545 2_655
In4 As23 Sr12 86.09(3) 4_545 2_655
In17 As23 Sr9 105.24(5) 3_545 .
In4 As23 Sr9 142.39(5) 4_545 .
Sr12 As23 Sr9 76.74(4) 2_655 .
In17 As23 Sr11 77.52(2) 3_545 2_655
In4 As23 Sr11 83.34(3) 4_545 2_655
Sr12 As23 Sr11 82.47(3) 2_655 2_655
Sr9 As23 Sr11 126.10(5) . 2_655
In17 As23 Sr6 102.66(3) 3_545 .
In4 As23 Sr6 78.18(3) 4_545 .
Sr12 As23 Sr6 100.34(3) 2_655 .
Sr9 As23 Sr6 72.50(5) . .
Sr11 As23 Sr6 161.03(3) 2_655 .
In3 As24 In15 101.22(3) 8 .
In3 As24 Sr12 79.52(3) 8 .
In15 As24 Sr12 79.35(3) . .
In3 As24 Sr8 79.61(3) 8 .
In15 As24 Sr8 79.29(3) . .
Sr12 As24 Sr8 146.43(3) . .
In3 As24 Sr10 83.15(5) 8 2_655
In15 As24 Sr10 175.63(5) . 2_655
Sr12 As24 Sr10 101.52(5) . 2_655
Sr8 As24 Sr10 101.75(5) . 2_655
In3 As24 Sr9 175.41(5) 8 .
In15 As24 Sr9 83.37(4) . .
Sr12 As24 Sr9 101.42(5) . .
Sr8 As24 Sr9 101.48(5) . .
Sr10 As24 Sr9 92.26(6) 2_655 .
In3 As24 Sr10 119.12(5) 8 .
In15 As24 Sr10 119.30(5) . .
Sr12 As24 Sr10 146.53(5) . .
Sr8 As24 Sr10 67.04(4) . .
Sr10 As24 Sr10 57.85(8) 2_655 .
Sr9 As24 Sr10 57.86(6) . .
In3 As24 Sr9 118.93(5) 8 2_655
In15 As24 Sr9 119.26(5) . 2_655
Sr12 As24 Sr9 66.81(4) . 2_655
Sr8 As24 Sr9 146.76(4) . 2_655
Sr10 As24 Sr9 57.77(6) 2_655 2_655
Sr9 As24 Sr9 57.95(8) . 2_655
Sr10 As24 Sr9 79.72(6) . 2_655

loop_
_geom_bond_atom_site_label_1
_geom_bond_atom_site_label_2
_geom_bond_distance
_geom_bond_site_symmetry_2
Sr1 As4 3.0815(10) 6_556
Sr1 As2 3.1345(10) 2
Sr1 As21 3.1559(10) 7_556
Sr1 As22 3.1981(10) 8_456
Sr1 As7 3.2383(10) .
Sr1 As7 3.2626(10) 5_556
Sr1 In18 3.6607(9) 5_566
Sr1 In3 3.7854(10) .
Sr1 In9 3.8523(10) .
Sr1 In14 3.9065(10) 8_456
Sr1 In1 3.9188(10) 5_556
Sr1 In1 3.9646(11) .
Sr2 As11 3.0839(10) .
Sr2 As4 3.0897(10) .
Sr2 As17 3.1211(10) 7
Sr2 As7 3.1246(10) 6
Sr2 As16 3.1374(10) 4_545
Sr2 As2 3.2951(10) .
Sr2 In13 3.7591(10) .
Sr2 In9 3.7636(10) 6
Sr2 In7 3.8234(10) .
Sr2 In5 3.9176(10) .
Sr2 In14 3.9240(11) 7
Sr2 In1 3.9246(10) 2
Sr3 As6 3.0853(10) .
Sr3 As13 3.0883(10) .
Sr3 As9 3.1179(10) 6_566
Sr3 As15 3.1224(10) 7_556
Sr3 As16 3.1361(10) .
Sr3 As8 3.2987(10) .
Sr3 In13 3.7530(10) 4
Sr3 In9 3.7656(10) 7_556
Sr3 In6 3.8176(10) .
Sr3 In12 3.9205(11) 7_556
Sr3 In2 3.9259(10) .
Sr3 In8 3.9267(10) .
Sr4 As11 3.0869(10) .
Sr4 As10 3.1463(10) 7
Sr4 As20 3.1570(10) .
Sr4 As18 3.1985(10) .
Sr4 As17 3.2100(10) 7
Sr4 As10 3.2849(10) .
Sr4 In11 3.6750(10) .
Sr4 In15 3.7856(10) .
Sr4 In13 3.8430(10) .
Sr4 In10 3.9132(10) .
Sr4 In5 3.9171(10) .
Sr4 In10 4.0256(11) 7
Sr5 As13 3.0813(10) .
Sr5 As8 3.1346(10) 7_556
Sr5 As21 3.1550(10) .
Sr5 As19 3.1963(11) .
Sr5 As15 3.2368(10) 7_556
Sr5 As15 3.2613(10) .
Sr5 In11 3.6592(10) .
Sr5 In3 3.7885(10) 7_556
Sr5 In9 3.8502(10) 7_556
Sr5 In12 3.9052(10) .
Sr5 In8 3.9252(10) .
Sr5 In8 3.9604(11) 7_556
Sr6 As20 3.1562(11) .
Sr6 As16 3.2572(11) 4_545
Sr6 As12 3.2944(12) 4_545
Sr6 As14 3.2981(12) .
Sr6 As19 3.3417(12) .
Sr6 As23 3.3495(12) .
Sr6 In12 3.8198(11) .
Sr6 In4 3.8286(10) 4_545
Sr6 Sr9 3.836(3) .
Sr6 In13 4.0508(12) .
Sr6 Sr7 4.3790(13) 4_545
Sr7 As21 3.1564(11) .
Sr7 As16 3.2582(11) .
Sr7 As12 3.2959(12) .
Sr7 As14 3.2976(12) 4
Sr7 As22 3.3375(12) .
Sr7 As18 3.3397(12) .
Sr7 In14 3.8165(11) .
Sr7 In10 3.8247(11) .
Sr7 Sr10 3.856(3) .
Sr7 In9 4.0601(12) 7_556
Sr8 As18 3.0832(10) .
Sr8 As22 3.0917(10) .
Sr8 As2 3.1484(10) 7
Sr8 As10 3.1752(10) 7
Sr8 As17 3.2283(10) .
Sr8 As24 3.2311(10) .
Sr8 In15 3.7968(10) .
Sr8 In3 3.8070(10) 8
Sr8 Sr10 3.8602(19) .
Sr8 In14 3.9205(10) .
Sr8 In10 3.9322(10) .
Sr8 In5 3.9424(11) 7
Sr9 As20 3.025(2) .
Sr9 As19 3.125(2) .
Sr9 As23 3.132(3) .
Sr9 As24 3.319(2) .
Sr9 Sr10 3.423(4) .
Sr9 Sr9 3.437(5) 2_655
Sr9 As24 3.735(2) 2_655
Sr9 Sr12 3.8577(19) 2_655
Sr9 In15 4.0195(18) .
Sr9 Sr11 4.761(2) .
Sr10 As21 3.049(2) .
Sr10 As22 3.136(3) .
Sr10 As18 3.146(3) .
Sr10 As24 3.309(2) 2_655
Sr10 Sr10 3.419(5) 2_655
Sr10 As24 3.720(2) .
Sr10 In3 4.0012(18) 7_556
Sr11 As6 3.0833(10) 4_545
Sr11 As1 3.1441(10) 7
Sr11 As20 3.1565(10) .
Sr11 As23 3.1989(11) 2_655
Sr11 As9 3.2101(10) 7
Sr11 As1 3.2853(10) 3_545
Sr11 In17 3.6729(9) 3_545
Sr11 In15 3.7844(10) .
Sr11 In13 3.8448(10) .
Sr11 In2 3.9164(10) 4_545
Sr11 In4 3.9178(11) 3_545
Sr11 In4 4.0240(11) 7
Sr12 As23 3.0826(10) 2_655
Sr12 As19 3.0931(10) 2_655
Sr12 As8 3.1448(10) 8
Sr12 As1 3.1735(10) 7
Sr12 As24 3.2291(10) .
Sr12 As9 3.2302(10) 3_545
Sr12 In15 3.7978(10) .
Sr12 In3 3.8020(10) 8
Sr12 In12 3.9271(11) 2_655
Sr12 In4 3.9340(10) 3_545
Sr12 In2 3.9385(11) 8
In1 As5 2.5859(9) .
In1 As4 2.6406(9) 2
In1 As7 2.6540(9) .
In1 As2 2.6619(9) 2
In2 As3 2.5858(9) 2
In2 As6 2.6384(9) .
In2 As8 2.6530(9) .
In2 As1 2.6552(9) 2
In3 As21 2.6468(9) 7_556
In3 As24 2.6787(9) 8_456
In3 As8 2.6804(9) .
In3 As2 2.6812(9) 2
In4 As12 2.6158(9) .
In4 As23 2.6636(9) 4
In4 As1 2.6667(9) .
In4 As9 2.6768(9) .
In5 As3 2.5869(9) .
In5 As11 2.6400(9) .
In5 As2 2.6533(9) .
In5 As10 2.6565(9) .
In6 As3 2.5942(9) .
In6 As12 2.5996(9) .
In6 As13 2.6377(9) .
In6 As6 2.6387(9) .
In7 As5 2.5964(9) .
In7 As14 2.6009(9) .
In7 As4 2.6402(9) .
In7 As11 2.6411(9) .
In8 As5 2.5861(9) .
In8 As13 2.6403(9) .
In8 As15 2.6532(9) .
In8 As8 2.6611(9) .
In9 As21 2.6644(9) 7_556
In9 As7 2.6680(9) .
In9 As15 2.6700(9) .
In9 As16 2.6703(9) 7_556
In10 As12 2.6165(9) .
In10 As18 2.6640(9) .
In10 As10 2.6660(9) .
In10 As17 2.6775(9) .
In11 As18 2.6247(9) .
In11 As19 2.6271(9) .
In11 As11 2.6303(9) .
In11 As13 2.6358(9) .
In12 As14 2.6191(9) .
In12 As19 2.6636(9) .
In12 As15 2.6723(9) .
In12 As9 2.6942(9) 4_545
In13 As9 2.6614(9) 7
In13 As17 2.6622(9) 7
In13 As20 2.6707(9) .
In13 As16 2.6760(9) 4_545
In14 As14 2.6202(9) 4
In14 As22 2.6651(9) .
In14 As7 2.6730(9) 4
In14 As17 2.6953(9) .
In15 As20 2.6499(9) .
In15 As10 2.6789(9) 7
In15 As1 2.6792(9) 7
In15 As24 2.6831(9) .
In16 As3 2.5915(8) 2
In16 As3 2.5916(8) .
In16 As5 2.5923(8) .
In16 As5 2.5923(8) 2
In17 As23 2.6239(8) 3_455
In17 As23 2.6239(9) 4
In17 As6 2.6309(8) .
In17 As6 2.6309(8) 2
In18 As22 2.6273(9) 3_455
In18 As22 2.6273(9) 4
In18 As4 2.6349(8) 2_565
In18 As4 2.6349(8) 1_565
